data_7116439
loop_
_publ_author_name
'Ayana Kashima'
'Mika Sakate'
'Hiromi Ota'
'Akira Fuyuhiro'
'Yukinari Sunatsuki'
'Takayoshi Suzuki'

_publ_section_title
;
 Thyminate(2-)-bridged cyclic tetranuclear rhodium(III) complexes formed
 by a template of a sodium, calcium or lanthanoid ion
;
_journal_name_full Chem.Commun.
_journal_page_first 1889
_journal_paper_doi 10.1039/C4cc09087J
_journal_volume 51
_journal_year 2015
_chemical_formula_moiety 'C60 H76 F6 N8 Na O8 P Rh4, C4 H10 O, C H4 O'
_chemical_formula_sum 'C65 H90 F6 N8 Na O10 P Rh4'
_chemical_formula_weight 1723.05
_chemical_name_systematic
; 
 ? 
;
_space_group_IT_number 14
_symmetry_cell_setting monoclinic
_symmetry_space_group_name_Hall '-P 2ybc'
_symmetry_space_group_name_H-M 'P 1 21/c 1'
_atom_sites_solution_hydrogens geom
_atom_sites_solution_primary direct
_atom_sites_solution_secondary difmap
_audit_creation_method SHELXL-97
_audit_update_record
;
2014-11-12 deposited with the CCDC.
2014-12-11 downloaded from the CCDC.
;
_cell_angle_alpha 90.00
_cell_angle_beta 91.707(1)
_cell_angle_gamma 90.00
_cell_formula_units_Z 4
_cell_length_a 16.7562(6)
_cell_length_b 16.3493(8)
_cell_length_c 27.6506(9)
_cell_measurement_reflns_used 46477
_cell_measurement_temperature 185(2)
_cell_measurement_theta_max 27.52
_cell_measurement_theta_min 3.07
_cell_volume 7571.6(5)
_computing_cell_refinement 'RAPID AUTO'
_computing_data_collection 'RAPID AUTO'
_computing_data_reduction 'RAPID AUTO'
_computing_publication_material SHELXL-97
_computing_structure_refinement SHELXL-97
_computing_structure_solution SIR2004
_diffrn_ambient_temperature 185(2)
_diffrn_detector_area_resol_mean 10.00
_diffrn_measured_fraction_theta_full 0.996
_diffrn_measured_fraction_theta_max 0.996
_diffrn_measurement_device_type 'Rigaku R-AXIS RAPID'
_diffrn_measurement_method \w
_diffrn_radiation_monochromator graphite
_diffrn_radiation_source 'fine-focus sealed tube'
_diffrn_radiation_type 'Mo K\a'
_diffrn_radiation_wavelength 0.71075
_diffrn_reflns_av_R_equivalents 0.0484
_diffrn_reflns_av_sigmaI/netI 0.0403
_diffrn_reflns_limit_h_max 19
_diffrn_reflns_limit_h_min -21
_diffrn_reflns_limit_k_max 21
_diffrn_reflns_limit_k_min -21
_diffrn_reflns_limit_l_max 35
_diffrn_reflns_limit_l_min -35
_diffrn_reflns_number 72097
_diffrn_reflns_theta_full 27.49
_diffrn_reflns_theta_max 27.49
_diffrn_reflns_theta_min 3.07
_exptl_absorpt_coefficient_mu 0.955
_exptl_absorpt_correction_T_max 0.9105
_exptl_absorpt_correction_T_min 0.7626
_exptl_absorpt_correction_type numerical
_exptl_absorpt_process_details NUMABS
_exptl_crystal_colour orange
_exptl_crystal_density_diffrn 1.512
_exptl_crystal_density_method 'not measured'
_exptl_crystal_description prismatic
_exptl_crystal_F_000 3504
_exptl_crystal_size_max 0.30
_exptl_crystal_size_mid 0.20
_exptl_crystal_size_min 0.10
_refine_diff_density_max 2.479
_refine_diff_density_min -1.996
_refine_diff_density_rms 0.141
_refine_ls_extinction_method none
_refine_ls_goodness_of_fit_ref 1.030
_refine_ls_hydrogen_treatment constr
_refine_ls_matrix_type full
_refine_ls_number_parameters 856
_refine_ls_number_reflns 17312
_refine_ls_number_restraints 0
_refine_ls_restrained_S_all 1.030
_refine_ls_R_factor_all 0.1115
_refine_ls_R_factor_gt 0.0811
_refine_ls_shift/su_max 0.000
_refine_ls_shift/su_mean 0.000
_refine_ls_structure_factor_coef Fsqd
_refine_ls_weighting_details 'calc w=1/[\s^2^(Fo^2^)+(0.1275P)^2^+29.9532P] where P=(Fo^2^+2Fc^2^)/3'
_refine_ls_weighting_scheme calc
_refine_ls_wR_factor_gt 0.2270
_refine_ls_wR_factor_ref 0.2495
_reflns_number_gt 11845
_reflns_number_total 17312
_reflns_threshold_expression >2sigma(I)
_cod_data_source_file c4cc09087j2a.cif
_cod_data_source_block Rh4NaPF6
_cod_database_code 7116439

loop_
_symmetry_equiv_pos_as_xyz
'x, y, z'
'-x, y+1/2, -z+1/2'
'-x, -y, -z'
'x, -y-1/2, z-1/2'

loop_
_atom_site_label
_atom_site_type_symbol
_atom_site_fract_x
_atom_site_fract_y
_atom_site_fract_z
_atom_site_U_iso_or_equiv
_atom_site_adp_type
_atom_site_occupancy
_atom_site_symmetry_multiplicity
_atom_site_calc_flag
_atom_site_refinement_flags
Rh1 Rh 0.27517(4) 0.05919(4) 0.27895(2) 0.0633(2) Uani 1 1 d .
Rh2 Rh 0.47131(3) 0.23118(4) 0.39859(2) 0.04985(17) Uani 1 1 d .
Rh3 Rh 0.21504(4) 0.35601(4) 0.487945(19) 0.05471(18) Uani 1 1 d .
Rh4 Rh 0.01967(3) 0.18201(4) 0.36812(2) 0.05674(19) Uani 1 1 d .
P1 P 0.25653(17) -0.01405(19) 0.49935(11) 0.0850(8) Uani 1 1 d .
Na1 Na 0.24577(14) 0.1487(2) 0.41174(10) 0.0561(8) Uani 1 1 d .
F1 F 0.2609(11) 0.0574(8) 0.4588(6) 0.262(8) Uani 1 1 d .
F2 F 0.3011(6) 0.0478(8) 0.5325(5) 0.197(6) Uani 1 1 d .
F3 F 0.1770(5) 0.0228(7) 0.5156(6) 0.226(7) Uani 1 1 d .
F4 F 0.2084(6) -0.0658(7) 0.4627(4) 0.178(5) Uani 1 1 d .
F5 F 0.3351(5) -0.0449(8) 0.4801(3) 0.180(5) Uani 1 1 d .
F6 F 0.2514(9) -0.0756(7) 0.5385(4) 0.220(6) Uani 1 1 d .
O1 O 0.3728(3) 0.1588(3) 0.36714(18) 0.0536(12) Uani 1 1 d .
O2 O 0.5314(4) 0.3251(4) 0.2837(2) 0.0834(19) Uani 1 1 d .
O3 O 0.3016(3) 0.2740(3) 0.45067(17) 0.0551(12) Uani 1 1 d .
O4 O 0.2952(6) 0.5458(4) 0.4449(3) 0.107(3) Uani 1 1 d .
O5 O 0.1204(3) 0.2231(3) 0.41600(18) 0.0561(12) Uani 1 1 d .
O6 O -0.0443(5) 0.3835(6) 0.3292(4) 0.128(3) Uani 1 1 d .
O7 O 0.1912(3) 0.1027(3) 0.33126(19) 0.0579(12) Uani 1 1 d .
O8 O 0.1904(5) 0.1660(6) 0.1732(2) 0.119(3) Uani 1 1 d .
O9 O 0.2191(9) 0.4507(11) 0.2358(5) 0.185(6) Uani 1 1 d .
O10 O 0.3246(5) 0.7632(7) 0.2405(4) 0.127(3) Uani 1 1 d .
N1 N 0.3431(3) 0.1665(4) 0.2855(2) 0.0543(15) Uani 1 1 d .
N2 N 0.4489(4) 0.2387(4) 0.3238(2) 0.0547(15) Uani 1 1 d .
N3 N 0.3974(4) 0.3333(4) 0.4028(2) 0.0537(14) Uani 1 1 d .
N4 N 0.3019(4) 0.4076(4) 0.4461(2) 0.0593(16) Uani 1 1 d .
N5 N 0.1427(4) 0.3637(5) 0.4252(3) 0.0669(18) Uani 1 1 d .
N6 N 0.0412(4) 0.3059(4) 0.3773(3) 0.0628(17) Uani 1 1 d .
N7 N 0.0925(4) 0.1920(5) 0.3064(2) 0.0615(17) Uani 1 1 d .
N8 N 0.1842(4) 0.1337(5) 0.2543(2) 0.068(2) Uani 1 1 d .
C1 C 0.3266(9) -0.0550(7) 0.3042(5) 0.106(4) Uani 1 1 d .
C2 C 0.2538(7) -0.0690(7) 0.2759(5) 0.106(4) Uani 1 1 d .
C3 C 0.2684(7) -0.0417(7) 0.2294(4) 0.101(4) Uani 1 1 d .
C4 C 0.3453(7) -0.0081(8) 0.2280(5) 0.101(4) Uani 1 1 d .
C5 C 0.3823(7) -0.0169(7) 0.2748(6) 0.104(4) Uani 1 1 d .
C6 C 0.3447(13) -0.0758(9) 0.3542(7) 0.167(8) Uani 1 1 d .
H6A H 0.3559 -0.0257 0.3727 0.200 Uiso 1 1 calc R
H6B H 0.3915 -0.1117 0.3560 0.200 Uiso 1 1 calc R
H6C H 0.2989 -0.1040 0.3679 0.200 Uiso 1 1 calc R
C7 C 0.1790(9) -0.1103(8) 0.2916(7) 0.157(8) Uani 1 1 d .
H7A H 0.1713 -0.1612 0.2734 0.188 Uiso 1 1 calc R
H7B H 0.1333 -0.0740 0.2854 0.188 Uiso 1 1 calc R
H7C H 0.1836 -0.1226 0.3263 0.188 Uiso 1 1 calc R
C8 C 0.2117(8) -0.0399(11) 0.1846(5) 0.155(8) Uani 1 1 d .
H8A H 0.1658 -0.0050 0.1911 0.186 Uiso 1 1 calc R
H8B H 0.1932 -0.0956 0.1773 0.186 Uiso 1 1 calc R
H8C H 0.2401 -0.0182 0.1569 0.186 Uiso 1 1 calc R
C9 C 0.3832(9) 0.0294(10) 0.1845(6) 0.159(8) Uani 1 1 d .
H9A H 0.3514 0.0764 0.1733 0.190 Uiso 1 1 calc R
H9B H 0.3855 -0.0114 0.1586 0.190 Uiso 1 1 calc R
H9C H 0.4375 0.0476 0.1934 0.190 Uiso 1 1 calc R
C10 C 0.4646(8) 0.0109(9) 0.2864(7) 0.153(7) Uani 1 1 d .
H10A H 0.4685 0.0699 0.2806 0.184 Uiso 1 1 calc R
H10B H 0.5020 -0.0180 0.2658 0.184 Uiso 1 1 calc R
H10C H 0.4780 -0.0006 0.3204 0.184 Uiso 1 1 calc R
C11 C 0.3861(4) 0.1869(5) 0.3247(3) 0.0518(17) Uani 1 1 d .
C12 C 0.4730(5) 0.2763(5) 0.2829(3) 0.062(2) Uani 1 1 d .
C13 C 0.4265(5) 0.2575(6) 0.2402(3) 0.066(2) Uani 1 1 d .
C14 C 0.3652(5) 0.2050(6) 0.2426(3) 0.069(2) Uani 1 1 d .
H14 H 0.3352 0.1932 0.2138 0.082 Uiso 1 1 calc R
C15 C 0.4514(7) 0.2961(8) 0.1925(3) 0.096(4) Uani 1 1 d .
H15A H 0.4068 0.3279 0.1785 0.115 Uiso 1 1 calc R
H15B H 0.4660 0.2529 0.1698 0.115 Uiso 1 1 calc R
H15C H 0.4973 0.3322 0.1985 0.115 Uiso 1 1 calc R
C16 C 0.5115(6) 0.1909(7) 0.4701(3) 0.077(3) Uani 1 1 d .
C17 C 0.5382(5) 0.1346(6) 0.4341(4) 0.069(2) Uani 1 1 d .
C18 C 0.5879(5) 0.1779(7) 0.4025(4) 0.077(3) Uani 1 1 d .
C19 C 0.5913(5) 0.2613(6) 0.4174(4) 0.075(3) Uani 1 1 d .
C20 C 0.5446(6) 0.2677(7) 0.4594(4) 0.079(3) Uani 1 1 d .
C21 C 0.4606(8) 0.1699(9) 0.5104(4) 0.104(4) Uani 1 1 d .
H21A H 0.4114 0.2023 0.5082 0.125 Uiso 1 1 calc R
H21B H 0.4891 0.1819 0.5411 0.125 Uiso 1 1 calc R
H21C H 0.4474 0.1116 0.5090 0.125 Uiso 1 1 calc R
C22 C 0.5169(7) 0.0464(6) 0.4316(4) 0.092(3) Uani 1 1 d .
H22A H 0.5656 0.0133 0.4346 0.110 Uiso 1 1 calc R
H22B H 0.4897 0.0348 0.4005 0.110 Uiso 1 1 calc R
H22C H 0.4815 0.0329 0.4580 0.110 Uiso 1 1 calc R
C23 C 0.6319(7) 0.1413(8) 0.3617(5) 0.106(4) Uani 1 1 d .
H23A H 0.6895 0.1473 0.3679 0.127 Uiso 1 1 calc R
H23B H 0.6167 0.1693 0.3315 0.127 Uiso 1 1 calc R
H23C H 0.6186 0.0830 0.3589 0.127 Uiso 1 1 calc R
C24 C 0.6399(6) 0.3277(7) 0.3946(5) 0.098(4) Uani 1 1 d .
H24A H 0.6226 0.3344 0.3606 0.117 Uiso 1 1 calc R
H24B H 0.6965 0.3126 0.3963 0.117 Uiso 1 1 calc R
H24C H 0.6323 0.3792 0.4119 0.117 Uiso 1 1 calc R
C25 C 0.5315(9) 0.3471(8) 0.4887(5) 0.121(5) Uani 1 1 d .
H25A H 0.5501 0.3387 0.5223 0.145 Uiso 1 1 calc R
H25B H 0.4745 0.3608 0.4879 0.145 Uiso 1 1 calc R
H25C H 0.5616 0.3919 0.4744 0.145 Uiso 1 1 calc R
C26 C 0.3364(5) 0.3376(4) 0.4321(2) 0.0505(17) Uani 1 1 d .
C27 C 0.3274(6) 0.4807(5) 0.4295(3) 0.070(2) Uani 1 1 d .
C28 C 0.3892(6) 0.4810(5) 0.3962(3) 0.067(2) Uani 1 1 d .
C29 C 0.4231(5) 0.4074(5) 0.3844(3) 0.0606(19) Uani 1 1 d .
H29 H 0.4660 0.4072 0.3628 0.073 Uiso 1 1 calc R
C30 C 0.4164(8) 0.5599(6) 0.3754(4) 0.101(4) Uani 1 1 d .
H30A H 0.4090 0.5585 0.3401 0.121 Uiso 1 1 calc R
H30B H 0.4730 0.5683 0.3839 0.121 Uiso 1 1 calc R
H30C H 0.3849 0.6048 0.3885 0.121 Uiso 1 1 calc R
C31 C 0.1664(8) 0.2935(6) 0.5499(3) 0.083(3) Uani 1 1 d .
C32 C 0.2407(8) 0.3261(7) 0.5620(3) 0.082(3) Uani 1 1 d .
C33 C 0.2387(9) 0.4131(8) 0.5548(3) 0.099(4) Uani 1 1 d .
C34 C 0.1585(10) 0.4315(7) 0.5384(4) 0.106(5) Uani 1 1 d .
C35 C 0.1164(8) 0.3591(8) 0.5361(4) 0.098(4) Uani 1 1 d .
C36 C 0.1439(11) 0.2060(7) 0.5496(5) 0.128(6) Uani 1 1 d .
H36A H 0.1526 0.1831 0.5820 0.153 Uiso 1 1 calc R
H36B H 0.1767 0.1764 0.5266 0.153 Uiso 1 1 calc R
H36C H 0.0874 0.2006 0.5398 0.153 Uiso 1 1 calc R
C37 C 0.3084(9) 0.2772(12) 0.5822(4) 0.136(6) Uani 1 1 d .
H37A H 0.3220 0.2340 0.5592 0.163 Uiso 1 1 calc R
H37B H 0.2932 0.2523 0.6128 0.163 Uiso 1 1 calc R
H37C H 0.3548 0.3128 0.5879 0.163 Uiso 1 1 calc R
C38 C 0.3000(14) 0.4739(12) 0.5642(6) 0.186(10) Uani 1 1 d .
H38A H 0.2830 0.5110 0.5898 0.223 Uiso 1 1 calc R
H38B H 0.3089 0.5052 0.5347 0.223 Uiso 1 1 calc R
H38C H 0.3497 0.4467 0.5746 0.223 Uiso 1 1 calc R
C39 C 0.1268(14) 0.5160(9) 0.5276(6) 0.200(11) Uani 1 1 d .
H39A H 0.0833 0.5284 0.5493 0.240 Uiso 1 1 calc R
H39B H 0.1068 0.5183 0.4940 0.240 Uiso 1 1 calc R
H39C H 0.1697 0.5561 0.5325 0.240 Uiso 1 1 calc R
C40 C 0.0297(8) 0.3509(11) 0.5186(6) 0.137(6) Uani 1 1 d .
H40A H 0.0246 0.3679 0.4847 0.165 Uiso 1 1 calc R
H40B H -0.0041 0.3857 0.5384 0.165 Uiso 1 1 calc R
H40C H 0.0127 0.2938 0.5216 0.165 Uiso 1 1 calc R
C41 C 0.1039(5) 0.3005(5) 0.4079(3) 0.062(2) Uani 1 1 d .
C42 C 0.0145(6) 0.3803(7) 0.3597(4) 0.081(3) Uani 1 1 d .
C43 C 0.0526(6) 0.4498(6) 0.3770(4) 0.075(2) Uani 1 1 d .
C44 C 0.1170(6) 0.4392(6) 0.4093(4) 0.076(2) Uani 1 1 d .
H44 H 0.1445 0.4864 0.4209 0.091 Uiso 1 1 calc R
C45 C 0.0268(10) 0.5306(8) 0.3573(5) 0.127(5) Uani 1 1 d .
H45A H -0.0296 0.5396 0.3643 0.153 Uiso 1 1 calc R
H45B H 0.0336 0.5315 0.3223 0.153 Uiso 1 1 calc R
H45C H 0.0592 0.5739 0.3725 0.153 Uiso 1 1 calc R
C46 C -0.0162(5) 0.0587(6) 0.3834(3) 0.068(2) Uani 1 1 d .
C47 C -0.0477(5) 0.1124(6) 0.4178(4) 0.076(3) Uani 1 1 d .
C48 C -0.0986(5) 0.1687(8) 0.3929(5) 0.095(4) Uani 1 1 d .
C49 C -0.0965(5) 0.1509(8) 0.3429(5) 0.093(3) Uani 1 1 d .
C50 C -0.0455(7) 0.0811(8) 0.3380(4) 0.089(3) Uani 1 1 d .
C51 C 0.0367(7) -0.0112(6) 0.3960(4) 0.086(3) Uani 1 1 d .
H51A H 0.0869 -0.0057 0.3790 0.104 Uiso 1 1 calc R
H51B H 0.0103 -0.0624 0.3862 0.104 Uiso 1 1 calc R
H51C H 0.0477 -0.0118 0.4310 0.104 Uiso 1 1 calc R
C52 C -0.0312(7) 0.1106(8) 0.4715(4) 0.092(3) Uani 1 1 d .
H52A H -0.0813 0.1025 0.4882 0.111 Uiso 1 1 calc R
H52B H -0.0069 0.1625 0.4818 0.111 Uiso 1 1 calc R
H52C H 0.0056 0.0656 0.4795 0.111 Uiso 1 1 calc R
C53 C -0.1439(7) 0.2396(9) 0.4161(6) 0.126(5) Uani 1 1 d .
H53A H -0.1056 0.2768 0.4321 0.152 Uiso 1 1 calc R
H53B H -0.1804 0.2178 0.4400 0.152 Uiso 1 1 calc R
H53C H -0.1745 0.2693 0.3910 0.152 Uiso 1 1 calc R
C54 C -0.1411(7) 0.1940(11) 0.3029(6) 0.137(6) Uani 1 1 d .
H54A H -0.1778 0.1556 0.2866 0.165 Uiso 1 1 calc R
H54B H -0.1032 0.2151 0.2796 0.165 Uiso 1 1 calc R
H54C H -0.1714 0.2395 0.3163 0.165 Uiso 1 1 calc R
C55 C -0.0265(9) 0.0392(9) 0.2902(4) 0.123(5) Uani 1 1 d .
H55A H -0.0434 -0.0182 0.2914 0.148 Uiso 1 1 calc R
H55B H 0.0312 0.0418 0.2853 0.148 Uiso 1 1 calc R
H55C H -0.0549 0.0670 0.2635 0.148 Uiso 1 1 calc R
C56 C 0.1539(4) 0.1455(5) 0.2971(3) 0.0541(17) Uani 1 1 d .
C57 C 0.1552(7) 0.1772(7) 0.2146(3) 0.087(3) Uani 1 1 d .
C58 C 0.0872(6) 0.2293(7) 0.2222(3) 0.075(3) Uani 1 1 d .
C59 C 0.0590(6) 0.2344(6) 0.2660(3) 0.077(3) Uani 1 1 d .
H59 H 0.0138 0.2682 0.2707 0.092 Uiso 1 1 calc R
C60 C 0.0530(9) 0.2737(8) 0.1784(4) 0.112(5) Uani 1 1 d .
H60A H 0.0556 0.3328 0.1840 0.135 Uiso 1 1 calc R
H60B H -0.0028 0.2573 0.1728 0.135 Uiso 1 1 calc R
H60C H 0.0838 0.2598 0.1500 0.135 Uiso 1 1 calc R
C61 C 0.2339(9) 0.3701(10) 0.3058(5) 0.122(5) Uani 1 1 d .
H61A H 0.2722 0.3332 0.2909 0.146 Uiso 1 1 calc R
H61B H 0.1802 0.3468 0.3025 0.146 Uiso 1 1 calc R
H61C H 0.2482 0.3769 0.3402 0.146 Uiso 1 1 calc R
C62 C 0.2354(17) 0.4402(16) 0.2845(7) 0.213(12) Uani 1 1 d .
H62A H 0.2894 0.4631 0.2909 0.255 Uiso 1 1 calc R
H62B H 0.1978 0.4759 0.3016 0.255 Uiso 1 1 calc R
C63 C 0.2621(14) 0.4333(17) 0.2021(11) 0.204(11) Uani 1 1 d .
H63A H 0.2723 0.3737 0.2034 0.245 Uiso 1 1 calc R
H63B H 0.3140 0.4611 0.2077 0.245 Uiso 1 1 calc R
C64 C 0.2334(12) 0.4532(10) 0.1533(6) 0.144(6) Uani 1 1 d .
H64A H 0.2259 0.5125 0.1505 0.173 Uiso 1 1 calc R
H64B H 0.1824 0.4255 0.1466 0.173 Uiso 1 1 calc R
H64C H 0.2726 0.4352 0.1300 0.173 Uiso 1 1 calc R
C65 C 0.3376(11) 0.6960(14) 0.2735(6) 0.163(8) Uani 1 1 d .

loop_
_atom_site_aniso_label
_atom_site_aniso_U_11
_atom_site_aniso_U_22
_atom_site_aniso_U_33
_atom_site_aniso_U_23
_atom_site_aniso_U_13
_atom_site_aniso_U_12
Rh1 0.0614(4) 0.0624(4) 0.0667(4) -0.0256(3) 0.0134(3) -0.0210(3)
Rh2 0.0360(3) 0.0465(3) 0.0667(4) 0.0031(2) -0.0046(2) -0.0061(2)
Rh3 0.0766(4) 0.0475(3) 0.0407(3) -0.0024(2) 0.0124(3) 0.0001(3)
Rh4 0.0336(3) 0.0689(4) 0.0675(4) 0.0182(3) -0.0036(2) -0.0016(3)
P1 0.0745(17) 0.0839(18) 0.0958(19) 0.0091(15) -0.0098(14) -0.0097(14)
Na1 0.0209(11) 0.089(2) 0.0577(15) -0.0373(15) -0.0012(10) -0.0020(12)
F1 0.35(2) 0.164(11) 0.264(16) 0.117(11) -0.070(15) -0.089(12)
F2 0.141(8) 0.227(12) 0.226(11) -0.113(9) 0.053(8) -0.099(8)
F3 0.089(6) 0.143(8) 0.45(2) -0.097(11) 0.036(9) 0.008(6)
F4 0.125(7) 0.192(10) 0.211(10) -0.078(8) -0.080(7) 0.022(6)
F5 0.092(5) 0.310(15) 0.137(7) -0.076(8) 0.007(5) -0.002(7)
F6 0.316(16) 0.168(10) 0.175(9) 0.128(8) 0.021(10) 0.002(10)
O1 0.049(3) 0.053(3) 0.059(3) -0.004(2) 0.001(2) -0.007(2)
O2 0.075(4) 0.097(5) 0.079(4) -0.006(3) 0.010(3) -0.041(4)
O3 0.066(3) 0.052(3) 0.047(3) -0.001(2) 0.000(2) -0.009(2)
O4 0.148(7) 0.053(4) 0.123(6) -0.003(4) 0.052(5) 0.004(4)
O5 0.052(3) 0.063(3) 0.053(3) 0.012(2) 0.006(2) 0.008(2)
O6 0.092(6) 0.113(7) 0.176(9) 0.038(6) -0.046(6) 0.026(5)
O7 0.047(3) 0.068(3) 0.058(3) -0.002(3) 0.005(2) -0.004(2)
O8 0.123(7) 0.189(9) 0.047(3) -0.003(4) 0.015(4) -0.060(6)
O9 0.181(13) 0.251(17) 0.125(9) 0.084(10) 0.027(8) 0.056(12)
O10 0.091(6) 0.129(8) 0.161(9) -0.017(7) 0.005(6) 0.007(5)
N1 0.041(3) 0.057(4) 0.065(4) -0.011(3) 0.012(3) -0.013(3)
N2 0.043(3) 0.057(4) 0.064(4) -0.011(3) 0.005(3) -0.005(3)
N3 0.068(4) 0.042(3) 0.051(3) 0.001(2) -0.001(3) 0.006(3)
N4 0.072(4) 0.052(4) 0.055(3) 0.004(3) 0.009(3) 0.004(3)
N5 0.061(4) 0.070(5) 0.070(4) 0.022(4) 0.005(3) 0.000(4)
N6 0.047(3) 0.065(4) 0.078(4) 0.016(3) 0.021(3) 0.009(3)
N7 0.058(4) 0.085(5) 0.042(3) 0.006(3) 0.006(3) -0.015(4)
N8 0.058(4) 0.098(6) 0.050(4) -0.008(3) 0.003(3) -0.029(4)
C1 0.146(12) 0.056(6) 0.120(10) -0.031(6) 0.042(9) -0.008(7)
C2 0.099(8) 0.064(6) 0.158(12) -0.059(7) 0.044(8) -0.037(6)
C3 0.096(8) 0.094(8) 0.114(8) -0.069(7) 0.049(7) -0.037(6)
C4 0.080(7) 0.103(8) 0.123(9) -0.068(7) 0.033(6) -0.026(6)
C5 0.072(7) 0.076(7) 0.164(12) -0.051(8) 0.022(7) -0.011(5)
C6 0.23(2) 0.068(9) 0.20(2) 0.002(10) 0.011(17) 0.022(11)
C7 0.149(13) 0.085(9) 0.243(19) -0.028(10) 0.125(14) -0.033(9)
C8 0.087(8) 0.229(18) 0.149(12) -0.139(13) 0.024(8) -0.046(10)
C9 0.121(11) 0.166(14) 0.194(15) -0.115(13) 0.100(11) -0.047(10)
C10 0.085(9) 0.115(11) 0.26(2) -0.088(12) -0.016(11) 0.030(8)
C11 0.044(4) 0.058(4) 0.054(4) -0.011(3) 0.008(3) 0.009(3)
C12 0.061(5) 0.064(5) 0.062(5) -0.008(4) 0.015(4) -0.015(4)
C13 0.057(5) 0.079(6) 0.062(5) -0.003(4) 0.018(4) -0.023(4)
C14 0.064(5) 0.085(6) 0.058(5) -0.011(4) 0.018(4) -0.018(4)
C15 0.096(8) 0.133(10) 0.060(5) -0.004(6) 0.017(5) -0.049(7)
C16 0.063(5) 0.097(7) 0.070(5) 0.019(5) -0.015(4) -0.020(5)
C17 0.044(4) 0.063(5) 0.098(7) 0.020(5) -0.014(4) 0.004(4)
C18 0.049(5) 0.084(7) 0.098(7) 0.002(5) -0.014(4) 0.002(4)
C19 0.039(4) 0.076(6) 0.108(7) 0.016(5) -0.023(4) -0.013(4)
C20 0.073(6) 0.089(7) 0.073(6) -0.009(5) -0.020(5) -0.018(5)
C21 0.102(9) 0.128(10) 0.082(7) 0.023(7) 0.005(6) 0.002(8)
C22 0.087(7) 0.066(6) 0.120(9) 0.035(6) -0.023(6) 0.002(5)
C23 0.072(7) 0.107(9) 0.139(11) 0.016(8) 0.014(7) 0.025(6)
C24 0.072(6) 0.091(8) 0.128(9) 0.016(7) -0.029(6) -0.031(6)
C25 0.145(12) 0.107(10) 0.106(9) -0.025(7) -0.050(9) -0.028(9)
C26 0.068(5) 0.048(4) 0.035(3) 0.003(3) -0.004(3) -0.018(3)
C27 0.094(7) 0.043(4) 0.073(5) 0.006(4) 0.016(5) 0.013(4)
C28 0.091(6) 0.041(4) 0.069(5) 0.005(3) 0.009(4) -0.010(4)
C29 0.063(5) 0.060(5) 0.059(4) 0.002(4) 0.010(3) -0.008(4)
C30 0.135(10) 0.065(6) 0.106(8) 0.005(6) 0.039(7) -0.025(6)
C31 0.126(9) 0.069(6) 0.057(5) 0.006(4) 0.048(6) 0.014(6)
C32 0.111(9) 0.090(7) 0.047(5) 0.003(4) 0.013(5) 0.005(6)
C33 0.151(12) 0.106(9) 0.039(4) -0.031(5) 0.011(5) -0.015(8)
C34 0.170(14) 0.072(7) 0.080(7) -0.011(5) 0.065(8) 0.011(8)
C35 0.107(9) 0.097(8) 0.092(7) 0.001(6) 0.061(7) 0.011(7)
C36 0.208(16) 0.084(8) 0.094(8) 0.019(6) 0.065(9) -0.019(9)
C37 0.122(11) 0.226(19) 0.061(6) 0.014(9) 0.007(7) 0.026(12)
C38 0.29(3) 0.173(17) 0.101(10) -0.051(11) 0.048(13) -0.131(18)
C39 0.37(3) 0.083(9) 0.159(14) 0.013(9) 0.148(18) 0.090(14)
C40 0.103(10) 0.184(16) 0.127(11) 0.007(10) 0.048(9) 0.033(10)
C41 0.050(4) 0.068(5) 0.069(5) 0.029(4) 0.028(4) 0.018(4)
C42 0.062(5) 0.083(7) 0.097(7) 0.023(5) 0.004(5) 0.022(5)
C43 0.084(6) 0.055(5) 0.086(6) 0.012(4) 0.001(5) 0.014(5)
C44 0.081(6) 0.068(6) 0.080(6) 0.023(5) 0.011(5) 0.007(5)
C45 0.180(15) 0.088(8) 0.113(10) 0.027(7) -0.012(9) 0.056(9)
C46 0.047(4) 0.085(6) 0.072(5) 0.012(5) -0.002(4) -0.019(4)
C47 0.040(4) 0.092(7) 0.096(7) 0.032(5) 0.025(4) -0.007(4)
C48 0.031(4) 0.138(10) 0.118(9) 0.057(7) 0.017(4) 0.001(5)
C49 0.036(4) 0.128(10) 0.112(9) 0.026(7) -0.015(5) -0.011(5)
C50 0.074(6) 0.108(9) 0.084(7) 0.002(6) 0.002(5) -0.035(6)
C51 0.090(7) 0.068(6) 0.102(7) 0.010(5) 0.011(6) -0.013(5)
C52 0.087(7) 0.103(8) 0.089(7) 0.021(6) 0.018(6) -0.017(6)
C53 0.064(7) 0.125(11) 0.193(15) 0.030(10) 0.053(8) 0.016(7)
C54 0.063(7) 0.191(16) 0.155(13) 0.035(11) -0.044(8) -0.005(8)
C55 0.137(12) 0.145(12) 0.086(8) -0.008(8) -0.011(7) -0.061(10)
C56 0.044(4) 0.058(4) 0.060(4) -0.003(3) -0.008(3) -0.016(3)
C57 0.092(7) 0.109(8) 0.060(5) 0.007(5) -0.007(5) -0.053(7)
C58 0.072(6) 0.097(7) 0.054(5) 0.013(4) -0.010(4) -0.016(5)
C59 0.081(6) 0.082(6) 0.067(5) 0.021(5) -0.002(4) -0.017(5)
C60 0.142(11) 0.122(10) 0.072(7) 0.040(7) -0.030(7) -0.025(8)
C61 0.127(12) 0.133(13) 0.106(10) 0.014(9) 0.001(8) 0.002(10)
C62 0.27(3) 0.25(3) 0.125(15) 0.087(17) -0.007(16) 0.03(2)
C63 0.146(19) 0.23(3) 0.24(3) 0.04(2) 0.001(19) 0.080(18)
C64 0.211(19) 0.121(12) 0.102(10) 0.004(9) 0.017(11) -0.052(12)
C65 0.151(15) 0.21(2) 0.131(13) 0.080(13) 0.030(11) 0.028(14)

loop_
_atom_type_symbol
_atom_type_description
_atom_type_scat_dispersion_real
_atom_type_scat_dispersion_imag
_atom_type_scat_source
C C 0.0033 0.0016 'International Tables Vol C Tables 4.2.6.8 and 6.1.1.4'
H H 0.0000 0.0000 'International Tables Vol C Tables 4.2.6.8 and 6.1.1.4'
F F 0.0171 0.0103 'International Tables Vol C Tables 4.2.6.8 and 6.1.1.4'
N N 0.0061 0.0033 'International Tables Vol C Tables 4.2.6.8 and 6.1.1.4'
Na Na 0.0362 0.0249 'International Tables Vol C Tables 4.2.6.8 and 6.1.1.4'
O O 0.0106 0.0060 'International Tables Vol C Tables 4.2.6.8 and 6.1.1.4'
P P 0.1023 0.0942 'International Tables Vol C Tables 4.2.6.8 and 6.1.1.4'
Rh Rh -1.1178 0.9187 'International Tables Vol C Tables 4.2.6.8 and 6.1.1.4'

loop_
_geom_angle_atom_site_label_1
_geom_angle_atom_site_label_2
_geom_angle_atom_site_label_3
_geom_angle
N8 Rh1 N1 85.9(3)
N8 Rh1 C2 116.7(4)
N1 Rh1 C2 156.7(4)
N8 Rh1 C3 102.7(4)
N1 Rh1 C3 135.8(3)
C2 Rh1 C3 38.0(5)
N8 Rh1 C4 119.9(5)
N1 Rh1 C4 100.3(3)
C2 Rh1 C4 64.4(5)
C3 Rh1 C4 38.0(4)
N8 Rh1 C1 154.8(4)
N1 Rh1 C1 119.0(4)
C2 Rh1 C1 39.4(5)
C3 Rh1 C1 63.6(5)
C4 Rh1 C1 63.4(5)
N8 Rh1 O7 62.4(2)
N1 Rh1 O7 91.6(2)
C2 Rh1 O7 103.8(3)
C3 Rh1 O7 131.0(3)
C4 Rh1 O7 168.0(3)
C1 Rh1 O7 109.2(4)
N8 Rh1 C5 157.2(5)
N1 Rh1 C5 92.1(3)
C2 Rh1 C5 64.9(4)
C3 Rh1 C5 63.8(5)
C4 Rh1 C5 38.2(5)
C1 Rh1 C5 37.6(5)
O7 Rh1 C5 140.4(5)
N8 Rh1 C56 31.1(2)
N1 Rh1 C56 87.3(2)
C2 Rh1 C56 114.9(4)
C3 Rh1 C56 121.8(4)
C4 Rh1 C56 150.0(4)
C1 Rh1 C56 136.9(4)
O7 Rh1 C56 31.3(2)
C5 Rh1 C56 171.6(5)
N3 Rh2 N2 85.4(2)
N3 Rh2 C19 111.2(3)
N2 Rh2 C19 111.7(3)
N3 Rh2 C20 93.5(4)
N2 Rh2 C20 147.4(3)
C19 Rh2 C20 39.0(4)
N3 Rh2 C18 150.1(3)
N2 Rh2 C18 102.1(3)
C19 Rh2 C18 39.1(4)
C20 Rh2 C18 64.6(4)
N3 Rh2 C17 149.6(3)
N2 Rh2 C17 124.6(3)
C19 Rh2 C17 65.3(3)
C20 Rh2 C17 64.4(4)
C18 Rh2 C17 38.5(4)
N3 Rh2 C16 111.1(4)
N2 Rh2 C16 163.4(4)
C19 Rh2 C16 65.2(4)
C20 Rh2 C16 38.1(4)
C18 Rh2 C16 64.7(4)
C17 Rh2 C16 38.8(4)
N3 Rh2 O1 90.7(2)
N2 Rh2 O1 61.9(2)
C19 Rh2 O1 157.1(3)
C20 Rh2 O1 150.7(3)
C18 Rh2 O1 118.5(3)
C17 Rh2 O1 99.2(3)
C16 Rh2 O1 114.0(3)
N3 Rh2 C11 87.3(2)
N2 Rh2 C11 31.8(2)
C19 Rh2 C11 139.8(3)
C20 Rh2 C11 178.8(3)
C18 Rh2 C11 114.3(3)
C17 Rh2 C11 115.2(3)
C16 Rh2 C11 142.2(3)
O1 Rh2 C11 30.1(2)
N4 Rh3 N5 84.9(3)
N4 Rh3 C33 101.2(4)
N5 Rh3 C33 142.6(5)
N4 Rh3 C34 118.0(4)
N5 Rh3 C34 104.7(5)
C33 Rh3 C34 39.9(5)
N4 Rh3 C32 120.4(4)
N5 Rh3 C32 154.8(4)
C33 Rh3 C32 39.6(4)
C34 Rh3 C32 65.3(5)
N4 Rh3 C35 154.6(4)
N5 Rh3 C35 94.3(4)
C33 Rh3 C35 64.7(5)
C34 Rh3 C35 37.7(5)
C32 Rh3 C35 63.2(5)
N4 Rh3 C31 156.9(4)
N5 Rh3 C31 117.5(4)
C33 Rh3 C31 65.1(5)
C34 Rh3 C31 64.4(4)
C32 Rh3 C31 37.5(4)
C35 Rh3 C31 37.9(4)
N4 Rh3 O3 60.8(2)
N5 Rh3 O3 91.2(2)
C33 Rh3 O3 124.2(5)
C34 Rh3 O3 164.0(5)
C32 Rh3 O3 100.9(3)
C35 Rh3 O3 144.6(4)
C31 Rh3 O3 110.1(3)
N4 Rh3 C26 30.8(2)
N5 Rh3 C26 87.6(2)
C33 Rh3 C26 116.3(4)
C34 Rh3 C26 146.4(4)
C32 Rh3 C26 113.8(4)
C35 Rh3 C26 174.5(4)
C31 Rh3 C26 136.9(3)
O3 Rh3 C26 30.0(2)
N6 Rh4 C49 115.5(4)
N6 Rh4 C48 102.7(4)
C49 Rh4 C48 39.0(5)
N6 Rh4 N7 85.5(3)
C49 Rh4 N7 107.3(4)
C48 Rh4 N7 145.7(4)
N6 Rh4 C47 122.4(4)
C49 Rh4 C47 65.4(4)
C48 Rh4 C47 38.9(4)
N7 Rh4 C47 152.0(4)
N6 Rh4 C50 152.7(4)
C49 Rh4 C50 39.5(5)
C48 Rh4 C50 64.9(5)
N7 Rh4 C50 92.6(3)
C47 Rh4 C50 64.2(4)
N6 Rh4 C46 160.3(3)
C49 Rh4 C46 65.1(4)
C48 Rh4 C46 64.6(4)
N7 Rh4 C46 113.6(3)
C47 Rh4 C46 38.4(4)
C50 Rh4 C46 37.7(4)
N6 Rh4 O5 60.3(2)
C49 Rh4 O5 161.5(4)
C48 Rh4 O5 122.6(4)
N7 Rh4 O5 90.6(2)
C47 Rh4 O5 100.7(3)
C50 Rh4 O5 147.0(4)
C46 Rh4 O5 112.3(3)
N6 Rh4 C41 30.2(2)
C49 Rh4 C41 142.9(4)
C48 Rh4 C41 115.8(4)
N7 Rh4 C41 88.0(2)
C47 Rh4 C41 114.4(3)
C50 Rh4 C41 177.1(4)
C46 Rh4 C41 139.6(3)
O5 Rh4 C41 30.1(2)
F6 P1 F5 95.7(8)
F6 P1 F4 93.9(8)
F5 P1 F4 91.7(6)
F6 P1 F3 89.1(8)
F5 P1 F3 175.2(8)
F4 P1 F3 88.0(6)
F6 P1 F2 92.8(8)
F5 P1 F2 90.9(6)
F4 P1 F2 172.5(8)
F3 P1 F2 88.7(6)
F6 P1 F1 176.6(9)
F5 P1 F1 86.6(9)
F4 P1 F1 88.5(7)
F3 P1 F1 88.7(9)
F2 P1 F1 84.7(8)
F1 Na1 O5 115.9(6)
F1 Na1 O3 107.2(5)
O5 Na1 O3 83.2(2)
F1 Na1 O7 113.1(5)
O5 Na1 O7 84.23(19)
O3 Na1 O7 139.3(2)
F1 Na1 O1 106.2(6)
O5 Na1 O1 137.8(2)
O3 Na1 O1 81.00(19)
O7 Na1 O1 82.82(18)
P1 F1 Na1 169.7(13)
C11 O1 Rh2 91.2(4)
C11 O1 Na1 130.3(4)
Rh2 O1 Na1 118.9(2)
C26 O3 Rh3 90.4(5)
C26 O3 Na1 130.8(4)
Rh3 O3 Na1 116.8(2)
C41 O5 Rh4 92.1(5)
C41 O5 Na1 130.6(5)
Rh4 O5 Na1 117.5(2)
C56 O7 Rh1 89.9(4)
C56 O7 Na1 129.3(5)
Rh1 O7 Na1 117.7(2)
C63 O9 C62 127(2)
C11 N1 C14 115.3(6)
C11 N1 Rh1 124.2(5)
C14 N1 Rh1 117.3(5)
C11 N2 C12 123.4(7)
C11 N2 Rh2 93.5(5)
C12 N2 Rh2 143.1(5)
C26 N3 C29 115.6(6)
C26 N3 Rh2 123.2(5)
C29 N3 Rh2 119.1(5)
C26 N4 C27 120.7(7)
C26 N4 Rh3 97.5(5)
C27 N4 Rh3 141.7(6)
C41 N5 C44 116.6(8)
C41 N5 Rh3 121.8(6)
C44 N5 Rh3 119.2(7)
C41 N6 C42 121.6(8)
C41 N6 Rh4 98.2(5)
C42 N6 Rh4 140.0(7)
C56 N7 C59 115.0(7)
C56 N7 Rh4 125.7(6)
C59 N7 Rh4 116.5(6)
C56 N8 C57 120.2(9)
C56 N8 Rh1 95.2(5)
C57 N8 Rh1 144.0(7)
C5 C1 C2 108.8(13)
C5 C1 C6 122.3(16)
C2 C1 C6 128.9(15)
C5 C1 Rh1 72.3(8)
C2 C1 Rh1 69.0(8)
C6 C1 Rh1 125.5(9)
C3 C2 C1 106.3(10)
C3 C2 C7 125.7(14)
C1 C2 C7 127.8(15)
C3 C2 Rh1 71.7(6)
C1 C2 Rh1 71.6(6)
C7 C2 Rh1 125.0(9)
C2 C3 C4 109.7(12)
C2 C3 C8 129.0(11)
C4 C3 C8 121.1(12)
C2 C3 Rh1 70.3(5)
C4 C3 Rh1 71.6(5)
C8 C3 Rh1 121.3(10)
C3 C4 C5 108.1(12)
C3 C4 C9 126.2(13)
C5 C4 C9 125.7(11)
C3 C4 Rh1 70.4(5)
C5 C4 Rh1 72.0(6)
C9 C4 Rh1 124.3(9)
C1 C5 C4 107.0(11)
C1 C5 C10 130.2(16)
C4 C5 C10 122.8(14)
C1 C5 Rh1 70.2(7)
C4 C5 Rh1 69.8(7)
C10 C5 Rh1 125.1(8)
C1 C6 H6A 109.5
C1 C6 H6B 109.5
H6A C6 H6B 109.5
C1 C6 H6C 109.5
H6A C6 H6C 109.5
H6B C6 H6C 109.5
C2 C7 H7A 109.5
C2 C7 H7B 109.5
H7A C7 H7B 109.5
C2 C7 H7C 109.5
H7A C7 H7C 109.5
H7B C7 H7C 109.5
C3 C8 H8A 109.5
C3 C8 H8B 109.5
H8A C8 H8B 109.5
C3 C8 H8C 109.5
H8A C8 H8C 109.5
H8B C8 H8C 109.5
C4 C9 H9A 109.5
C4 C9 H9B 109.5
H9A C9 H9B 109.5
C4 C9 H9C 109.5
H9A C9 H9C 109.5
H9B C9 H9C 109.5
C5 C10 H10A 109.5
C5 C10 H10B 109.5
H10A C10 H10B 109.5
C5 C10 H10C 109.5
H10A C10 H10C 109.5
H10B C10 H10C 109.5
O1 C11 N1 123.5(7)
O1 C11 N2 113.4(6)
N1 C11 N2 123.1(7)
O1 C11 Rh2 58.7(4)
N1 C11 Rh2 177.7(6)
N2 C11 Rh2 54.7(4)
O2 C12 N2 121.4(8)
O2 C12 C13 123.7(8)
N2 C12 C13 114.9(7)
C14 C13 C12 119.8(8)
C14 C13 C15 122.3(8)
C12 C13 C15 117.8(7)
C13 C14 N1 123.4(8)
C13 C14 H14 118.3
N1 C14 H14 118.3
C13 C15 H15A 109.5
C13 C15 H15B 109.5
H15A C15 H15B 109.5
C13 C15 H15C 109.5
H15A C15 H15C 109.5
H15B C15 H15C 109.5
C20 C16 C17 107.1(9)
C20 C16 C21 127.6(11)
C17 C16 C21 125.3(10)
C20 C16 Rh2 69.6(5)
C17 C16 Rh2 70.0(5)
C21 C16 Rh2 126.3(7)
C18 C17 C16 107.9(8)
C18 C17 C22 127.0(10)
C16 C17 C22 125.1(9)
C18 C17 Rh2 70.1(5)
C16 C17 Rh2 71.2(5)
C22 C17 Rh2 124.7(6)
C17 C18 C19 108.5(9)
C17 C18 C23 125.4(10)
C19 C18 C23 126.0(10)
C17 C18 Rh2 71.4(5)
C19 C18 Rh2 69.7(5)
C23 C18 Rh2 126.7(7)
C20 C19 C18 106.8(9)
C20 C19 C24 127.4(10)
C18 C19 C24 125.7(11)
C20 C19 Rh2 71.1(5)
C18 C19 Rh2 71.2(5)
C24 C19 Rh2 125.8(6)
C16 C20 C19 109.6(9)
C16 C20 C25 125.1(11)
C19 C20 C25 125.3(10)
C16 C20 Rh2 72.3(5)
C19 C20 Rh2 69.8(5)
C25 C20 Rh2 124.0(8)
C16 C21 H21A 109.5
C16 C21 H21B 109.5
H21A C21 H21B 109.5
C16 C21 H21C 109.5
H21A C21 H21C 109.5
H21B C21 H21C 109.5
C17 C22 H22A 109.5
C17 C22 H22B 109.5
H22A C22 H22B 109.5
C17 C22 H22C 109.5
H22A C22 H22C 109.5
H22B C22 H22C 109.5
C18 C23 H23A 109.5
C18 C23 H23B 109.5
H23A C23 H23B 109.5
C18 C23 H23C 109.5
H23A C23 H23C 109.5
H23B C23 H23C 109.5
C19 C24 H24A 109.5
C19 C24 H24B 109.5
H24A C24 H24B 109.5
C19 C24 H24C 109.5
H24A C24 H24C 109.5
H24B C24 H24C 109.5
C20 C25 H25A 109.5
C20 C25 H25B 109.5
H25A C25 H25B 109.5
C20 C25 H25C 109.5
H25A C25 H25C 109.5
H25B C25 H25C 109.5
O3 C26 N3 124.1(7)
O3 C26 N4 111.3(7)
N3 C26 N4 124.6(6)
O3 C26 Rh3 59.6(4)
N3 C26 Rh3 176.2(5)
N4 C26 Rh3 51.8(4)
O4 C27 N4 119.0(8)
O4 C27 C28 122.9(8)
N4 C27 C28 118.1(7)
C29 C28 C27 118.0(7)
C29 C28 C30 122.3(9)
C27 C28 C30 119.7(8)
C28 C29 N3 122.9(7)
C28 C29 H29 118.6
N3 C29 H29 118.6
C28 C30 H30A 109.5
C28 C30 H30B 109.5
H30A C30 H30B 109.5
C28 C30 H30C 109.5
H30A C30 H30C 109.5
H30B C30 H30C 109.5
C32 C31 C35 107.2(10)
C32 C31 C36 126.9(12)
C35 C31 C36 125.8(14)
C32 C31 Rh3 69.8(5)
C35 C31 Rh3 70.2(5)
C36 C31 Rh3 123.4(7)
C31 C32 C33 109.3(11)
C31 C32 C37 123.7(12)
C33 C32 C37 126.9(14)
C31 C32 Rh3 72.7(6)
C33 C32 Rh3 68.8(5)
C37 C32 Rh3 127.9(8)
C32 C33 C34 105.6(11)
C32 C33 C38 129.9(17)
C34 C33 C38 124.4(16)
C32 C33 Rh3 71.6(5)
C34 C33 Rh3 70.4(6)
C38 C33 Rh3 125.3(9)
C35 C34 C33 107.9(12)
C35 C34 C39 127.0(17)
C33 C34 C39 125.2(16)
C35 C34 Rh3 72.9(6)
C33 C34 Rh3 69.7(6)
C39 C34 Rh3 124.6(8)
C34 C35 C31 110.0(13)
C34 C35 C40 124.9(14)
C31 C35 C40 125.0(13)
C34 C35 Rh3 69.4(6)
C31 C35 Rh3 71.8(5)
C40 C35 Rh3 123.0(9)
C31 C36 H36A 109.5
C31 C36 H36B 109.5
H36A C36 H36B 109.5
C31 C36 H36C 109.5
H36A C36 H36C 109.5
H36B C36 H36C 109.5
C32 C37 H37A 109.5
C32 C37 H37B 109.5
H37A C37 H37B 109.5
C32 C37 H37C 109.5
H37A C37 H37C 109.5
H37B C37 H37C 109.5
C33 C38 H38A 109.5
C33 C38 H38B 109.5
H38A C38 H38B 109.5
C33 C38 H38C 109.5
H38A C38 H38C 109.5
H38B C38 H38C 109.5
C34 C39 H39A 109.5
C34 C39 H39B 109.5
H39A C39 H39B 109.5
C34 C39 H39C 109.5
H39A C39 H39C 109.5
H39B C39 H39C 109.5
C35 C40 H40A 109.5
C35 C40 H40B 109.5
H40A C40 H40B 109.5
C35 C40 H40C 109.5
H40A C40 H40C 109.5
H40B C40 H40C 109.5
N5 C41 O5 127.0(8)
N5 C41 N6 123.7(7)
O5 C41 N6 109.3(8)
N5 C41 Rh4 175.1(6)
O5 C41 Rh4 57.8(5)
N6 C41 Rh4 51.5(5)
O6 C42 N6 120.2(11)
O6 C42 C43 122.3(9)
N6 C42 C43 117.5(9)
C42 C43 C44 117.5(8)
C42 C43 C45 118.5(10)
C44 C43 C45 123.8(11)
N5 C44 C43 123.1(10)
N5 C44 H44 118.5
C43 C44 H44 118.5
C43 C45 H45A 109.5
C43 C45 H45B 109.5
H45A C45 H45B 109.5
C43 C45 H45C 109.5
H45A C45 H45C 109.5
H45B C45 H45C 109.5
C50 C46 C47 108.5(9)
C50 C46 C51 127.6(10)
C47 C46 C51 123.8(9)
C50 C46 Rh4 70.6(6)
C47 C46 Rh4 70.2(5)
C51 C46 Rh4 126.9(6)
C46 C47 C48 108.0(10)
C46 C47 C52 126.3(9)
C48 C47 C52 125.6(11)
C46 C47 Rh4 71.4(5)
C48 C47 Rh4 70.4(5)
C52 C47 Rh4 124.1(7)
C49 C48 C47 107.9(11)
C49 C48 C53 126.2(11)
C47 C48 C53 125.8(12)
C49 C48 Rh4 69.8(5)
C47 C48 Rh4 70.7(4)
C53 C48 Rh4 122.3(9)
C48 C49 C50 106.8(9)
C48 C49 C54 126.9(13)
C50 C49 C54 126.3(13)
C48 C49 Rh4 71.2(5)
C50 C49 Rh4 71.2(5)
C54 C49 Rh4 124.6(9)
C46 C50 C49 108.7(10)
C46 C50 C55 125.9(12)
C49 C50 C55 125.4(12)
C46 C50 Rh4 71.7(6)
C49 C50 Rh4 69.3(6)
C55 C50 Rh4 124.4(8)
C46 C51 H51A 109.5
C46 C51 H51B 109.5
H51A C51 H51B 109.5
C46 C51 H51C 109.5
H51A C51 H51C 109.5
H51B C51 H51C 109.5
C47 C52 H52A 109.5
C47 C52 H52B 109.5
H52A C52 H52B 109.5
C47 C52 H52C 109.5
H52A C52 H52C 109.5
H52B C52 H52C 109.5
C48 C53 H53A 109.5
C48 C53 H53B 109.5
H53A C53 H53B 109.5
C48 C53 H53C 109.5
H53A C53 H53C 109.5
H53B C53 H53C 109.5
C49 C54 H54A 109.5
C49 C54 H54B 109.5
H54A C54 H54B 109.5
C49 C54 H54C 109.5
H54A C54 H54C 109.5
H54B C54 H54C 109.5
C50 C55 H55A 109.5
C50 C55 H55B 109.5
H55A C55 H55B 109.5
C50 C55 H55C 109.5
H55A C55 H55C 109.5
H55B C55 H55C 109.5
N7 C56 N8 126.0(7)
N7 C56 O7 121.6(7)
N8 C56 O7 112.4(7)
N7 C56 Rh1 178.3(6)
N8 C56 Rh1 53.7(5)
O7 C56 Rh1 58.8(4)
O8 C57 N8 117.6(12)
O8 C57 C58 125.7(10)
N8 C57 C58 116.7(9)
C59 C58 C57 118.5(9)
C59 C58 C60 124.7(11)
C57 C58 C60 116.8(10)
C58 C59 N7 123.4(10)
C58 C59 H59 118.3
N7 C59 H59 118.3
C58 C60 H60A 109.5
C58 C60 H60B 109.5
H60A C60 H60B 109.5
C58 C60 H60C 109.5
H60A C60 H60C 109.5
H60B C60 H60C 109.5
C62 C61 H61A 109.5
C62 C61 H61B 109.5
H61A C61 H61B 109.5
C62 C61 H61C 109.5
H61A C61 H61C 109.5
H61B C61 H61C 109.5
C61 C62 O9 123(2)
C61 C62 H62A 106.5
O9 C62 H62A 106.5
C61 C62 H62B 106.5
O9 C62 H62B 106.5
H62A C62 H62B 106.5
O9 C63 C64 117.7(19)
O9 C63 H63A 107.9
C64 C63 H63A 107.9
O9 C63 H63B 107.9
C64 C63 H63B 107.9
H63A C63 H63B 107.2
C63 C64 H64A 109.5
C63 C64 H64B 109.5
H64A C64 H64B 109.5
C63 C64 H64C 109.5
H64A C64 H64C 109.5
H64B C64 H64C 109.5

loop_
_geom_bond_atom_site_label_1
_geom_bond_atom_site_label_2
_geom_bond_distance
Rh1 N8 2.053(8)
Rh1 N1 2.096(6)
Rh1 C2 2.128(10)
Rh1 C3 2.145(8)
Rh1 C4 2.161(10)
Rh1 C1 2.164(14)
Rh1 O7 2.169(5)
Rh1 C5 2.190(12)
Rh1 C56 2.536(8)
Rh2 N3 2.084(6)
Rh2 N2 2.095(6)
Rh2 C19 2.119(7)
Rh2 C20 2.136(8)
Rh2 C18 2.139(9)
Rh2 C17 2.155(8)
Rh2 C16 2.171(9)
Rh2 O1 2.190(5)
Rh2 C11 2.562(7)
Rh3 N4 2.066(7)
Rh3 N5 2.092(7)
Rh3 C33 2.098(8)
Rh3 C34 2.109(9)
Rh3 C32 2.136(9)
Rh3 C35 2.153(9)
Rh3 C31 2.174(8)
Rh3 O3 2.249(5)
Rh3 C26 2.608(8)
Rh4 N6 2.072(7)
Rh4 C49 2.110(9)
Rh4 C48 2.128(8)
Rh4 N7 2.133(6)
Rh4 C47 2.133(8)
Rh4 C50 2.134(11)
Rh4 C46 2.149(9)
Rh4 O5 2.218(5)
Rh4 C41 2.619(11)
P1 F6 1.482(8)
P1 F5 1.520(9)
P1 F4 1.531(8)
P1 F3 1.542(9)
P1 F2 1.543(9)
P1 F1 1.623(11)
Na1 F1 1.990(11)
Na1 O5 2.434(6)
Na1 O3 2.484(6)
Na1 O7 2.496(6)
Na1 O1 2.497(6)
O1 C11 1.285(9)
O2 C12 1.263(10)
O3 C26 1.305(8)
O4 C27 1.273(10)
O5 C41 1.313(9)
O6 C42 1.279(12)
O7 C56 1.317(9)
O8 C57 1.318(13)
O9 C63 1.23(3)
O9 C62 1.38(2)
O10 C65 1.441(18)
N1 C11 1.326(9)
N1 C14 1.402(10)
N2 C11 1.353(10)
N2 C12 1.358(10)
N3 C26 1.323(10)
N3 C29 1.388(10)
N4 C26 1.346(10)
N4 C27 1.353(11)
N5 C41 1.304(12)
N5 C44 1.375(11)
N6 C41 1.332(11)
N6 C42 1.379(11)
N7 C56 1.312(10)
N7 C59 1.418(11)
N8 C56 1.316(10)
N8 C57 1.382(13)
C1 C5 1.402(17)
C1 C2 1.45(2)
C1 C6 1.45(2)
C2 C3 1.391(18)
C2 C7 1.499(15)
C3 C4 1.403(14)
C3 C8 1.538(19)
C4 C5 1.426(19)
C4 C9 1.51(2)
C5 C10 1.478(17)
C6 H6A 0.9800
C6 H6B 0.9800
C6 H6C 0.9800
C7 H7A 0.9800
C7 H7B 0.9800
C7 H7C 0.9800
C8 H8A 0.9800
C8 H8B 0.9800
C8 H8C 0.9800
C9 H9A 0.9800
C9 H9B 0.9800
C9 H9C 0.9800
C10 H10A 0.9800
C10 H10B 0.9800
C10 H10C 0.9800
C12 C13 1.428(12)
C13 C14 1.343(11)
C13 C15 1.534(12)
C14 H14 0.9500
C15 H15A 0.9800
C15 H15B 0.9800
C15 H15C 0.9800
C16 C20 1.407(14)
C16 C17 1.436(14)
C16 C21 1.465(14)
C17 C18 1.416(14)
C17 C22 1.487(13)
C18 C19 1.425(14)
C18 C23 1.491(16)
C19 C20 1.422(15)
C19 C24 1.508(13)
C20 C25 1.550(16)
C21 H21A 0.9800
C21 H21B 0.9800
C21 H21C 0.9800
C22 H22A 0.9800
C22 H22B 0.9800
C22 H22C 0.9800
C23 H23A 0.9800
C23 H23B 0.9800
C23 H23C 0.9800
C24 H24A 0.9800
C24 H24B 0.9800
C24 H24C 0.9800
C25 H25A 0.9800
C25 H25B 0.9800
C25 H25C 0.9800
C27 C28 1.408(13)
C28 C29 1.373(12)
C28 C30 1.489(12)
C29 H29 0.9500
C30 H30A 0.9800
C30 H30B 0.9800
C30 H30C 0.9800
C31 C32 1.386(16)
C31 C35 1.406(16)
C31 C36 1.479(15)
C32 C33 1.436(16)
C32 C37 1.484(17)
C33 C34 1.437(19)
C33 C38 1.449(19)
C34 C35 1.379(17)
C34 C39 1.506(18)
C35 C40 1.524(19)
C36 H36A 0.9800
C36 H36B 0.9800
C36 H36C 0.9800
C37 H37A 0.9800
C37 H37B 0.9800
C37 H37C 0.9800
C38 H38A 0.9800
C38 H38B 0.9800
C38 H38C 0.9800
C39 H39A 0.9800
C39 H39B 0.9800
C39 H39C 0.9800
C40 H40A 0.9800
C40 H40B 0.9800
C40 H40C 0.9800
C42 C43 1.382(15)
C43 C44 1.390(14)
C43 C45 1.487(13)
C44 H44 0.9500
C45 H45A 0.9800
C45 H45B 0.9800
C45 H45C 0.9800
C46 C50 1.385(14)
C46 C47 1.408(14)
C46 C51 1.482(14)
C47 C48 1.418(13)
C47 C52 1.503(14)
C48 C49 1.415(17)
C48 C53 1.535(18)
C49 C50 1.434(17)
C49 C54 1.492(16)
C50 C55 1.530(17)
C51 H51A 0.9800
C51 H51B 0.9800
C51 H51C 0.9800
C52 H52A 0.9800
C52 H52B 0.9800
C52 H52C 0.9800
C53 H53A 0.9800
C53 H53B 0.9800
C53 H53C 0.9800
C54 H54A 0.9800
C54 H54B 0.9800
C54 H54C 0.9800
C55 H55A 0.9800
C55 H55B 0.9800
C55 H55C 0.9800
C57 C58 1.443(16)
C58 C59 1.316(13)
C58 C60 1.509(13)
C59 H59 0.9500
C60 H60A 0.9800
C60 H60B 0.9800
C60 H60C 0.9800
C61 C62 1.29(2)
C61 H61A 0.9800
C61 H61B 0.9800
C61 H61C 0.9800
C62 H62A 0.9900
C62 H62B 0.9900
C63 C64 1.46(3)
C63 H63A 0.9900
C63 H63B 0.9900
C64 H64A 0.9800
C64 H64B 0.9800
C64 H64C 0.9800

loop_
_geom_torsion_atom_site_label_1
_geom_torsion_atom_site_label_2
_geom_torsion_atom_site_label_3
_geom_torsion_atom_site_label_4
_geom_torsion
F6 P1 F1 Na1 -61(17)
F5 P1 F1 Na1 166(6)
F4 P1 F1 Na1 75(6)
F3 P1 F1 Na1 -13(6)
F2 P1 F1 Na1 -102(6)
O5 Na1 F1 P1 9(6)
O3 Na1 F1 P1 99(6)
O7 Na1 F1 P1 -86(6)
O1 Na1 F1 P1 -175(6)
N3 Rh2 O1 C11 83.4(4)
N2 Rh2 O1 C11 -1.0(4)
C19 Rh2 O1 C11 -80.2(9)
C20 Rh2 O1 C11 -178.2(7)
C18 Rh2 O1 C11 -89.9(5)
C17 Rh2 O1 C11 -125.4(5)
C16 Rh2 O1 C11 -163.0(5)
N3 Rh2 O1 Na1 -55.3(3)
N2 Rh2 O1 Na1 -139.7(3)
C19 Rh2 O1 Na1 141.1(7)
C20 Rh2 O1 Na1 43.1(8)
C18 Rh2 O1 Na1 131.4(4)
C17 Rh2 O1 Na1 95.9(4)
C16 Rh2 O1 Na1 58.3(4)
C11 Rh2 O1 Na1 -138.7(5)
F1 Na1 O1 C11 154.7(7)
O5 Na1 O1 C11 -30.6(7)
O3 Na1 O1 C11 -99.9(6)
O7 Na1 O1 C11 42.6(6)
F1 Na1 O1 Rh2 -85.3(5)
O5 Na1 O1 Rh2 89.4(3)
O3 Na1 O1 Rh2 20.1(3)
O7 Na1 O1 Rh2 162.6(3)
N4 Rh3 O3 C26 -0.4(4)
N5 Rh3 O3 C26 83.1(4)
C33 Rh3 O3 C26 -84.0(6)
C34 Rh3 O3 C26 -90.4(14)
C32 Rh3 O3 C26 -119.2(5)
C35 Rh3 O3 C26 -177.7(7)
C31 Rh3 O3 C26 -157.0(5)
N4 Rh3 O3 Na1 -137.7(3)
N5 Rh3 O3 Na1 -54.3(3)
C33 Rh3 O3 Na1 138.6(5)
C34 Rh3 O3 Na1 132.2(13)
C32 Rh3 O3 Na1 103.5(4)
C35 Rh3 O3 Na1 44.9(8)
C31 Rh3 O3 Na1 65.7(4)
C26 Rh3 O3 Na1 -137.3(5)
F1 Na1 O3 C26 147.8(9)
O5 Na1 O3 C26 -97.2(7)
O7 Na1 O3 C26 -24.3(8)
O1 Na1 O3 C26 43.5(7)
F1 Na1 O3 Rh3 -95.7(6)
O5 Na1 O3 Rh3 19.3(2)
O7 Na1 O3 Rh3 92.2(3)
O1 Na1 O3 Rh3 160.0(2)
N6 Rh4 O5 C41 0.4(4)
C49 Rh4 O5 C41 -81.4(12)
C48 Rh4 O5 C41 -86.0(5)
N7 Rh4 O5 C41 84.9(4)
C47 Rh4 O5 C41 -120.9(5)
C50 Rh4 O5 C41 -179.4(6)
C46 Rh4 O5 C41 -159.2(5)
N6 Rh4 O5 Na1 -138.5(3)
C49 Rh4 O5 Na1 139.6(11)
C48 Rh4 O5 Na1 135.1(4)
N7 Rh4 O5 Na1 -54.1(3)
C47 Rh4 O5 Na1 100.1(4)
C50 Rh4 O5 Na1 41.7(7)
C46 Rh4 O5 Na1 61.8(4)
C41 Rh4 O5 Na1 -138.9(5)
F1 Na1 O5 C41 146.9(8)
O3 Na1 O5 C41 41.0(7)
O7 Na1 O5 C41 -100.2(7)
O1 Na1 O5 C41 -27.5(8)
F1 Na1 O5 Rh4 -93.0(6)
O3 Na1 O5 Rh4 161.2(2)
O7 Na1 O5 Rh4 20.0(3)
O1 Na1 O5 Rh4 92.7(3)
N8 Rh1 O7 C56 -2.3(4)
N1 Rh1 O7 C56 82.1(4)
C2 Rh1 O7 C56 -115.6(6)
C3 Rh1 O7 C56 -85.1(7)
C4 Rh1 O7 C56 -106(2)
C1 Rh1 O7 C56 -156.3(5)
C5 Rh1 O7 C56 177.4(5)
N8 Rh1 O7 Na1 -137.9(4)
N1 Rh1 O7 Na1 -53.5(3)
C2 Rh1 O7 Na1 108.8(5)
C3 Rh1 O7 Na1 139.3(6)
C4 Rh1 O7 Na1 118(2)
C1 Rh1 O7 Na1 68.0(5)
C5 Rh1 O7 Na1 41.8(6)
C56 Rh1 O7 Na1 -135.6(5)
F1 Na1 O7 C56 159.2(8)
O5 Na1 O7 C56 43.5(6)
O3 Na1 O7 C56 -29.0(7)
O1 Na1 O7 C56 -96.2(6)
F1 Na1 O7 Rh1 -85.4(7)
O5 Na1 O7 Rh1 158.9(3)
O3 Na1 O7 Rh1 86.4(4)
O1 Na1 O7 Rh1 19.2(3)
N8 Rh1 N1 C11 131.2(6)
C2 Rh1 N1 C11 -62.8(13)
C3 Rh1 N1 C11 -124.9(8)
C4 Rh1 N1 C11 -109.2(7)
C1 Rh1 N1 C11 -44.0(7)
O7 Rh1 N1 C11 69.0(6)
C5 Rh1 N1 C11 -71.5(7)
C56 Rh1 N1 C11 100.0(6)
N8 Rh1 N1 C14 -70.1(6)
C2 Rh1 N1 C14 95.9(12)
C3 Rh1 N1 C14 33.9(9)
C4 Rh1 N1 C14 49.6(7)
C1 Rh1 N1 C14 114.8(7)
O7 Rh1 N1 C14 -132.2(6)
C5 Rh1 N1 C14 87.2(7)
C56 Rh1 N1 C14 -101.2(6)
N3 Rh2 N2 C11 -92.4(5)
C19 Rh2 N2 C11 156.7(5)
C20 Rh2 N2 C11 178.4(6)
C18 Rh2 N2 C11 116.9(5)
C17 Rh2 N2 C11 82.4(5)
C16 Rh2 N2 C11 80.9(11)
O1 Rh2 N2 C11 0.9(4)
N3 Rh2 N2 C12 84.3(9)
C19 Rh2 N2 C12 -26.6(10)
C20 Rh2 N2 C12 -4.8(13)
C18 Rh2 N2 C12 -66.4(10)
C17 Rh2 N2 C12 -100.8(10)
C16 Rh2 N2 C12 -102.4(13)
O1 Rh2 N2 C12 177.7(10)
C11 Rh2 N2 C12 176.7(12)
N2 Rh2 N3 C26 129.1(6)
C19 Rh2 N3 C26 -119.5(6)
C20 Rh2 N3 C26 -83.7(6)
C18 Rh2 N3 C26 -124.6(8)
C17 Rh2 N3 C26 -42.5(9)
C16 Rh2 N3 C26 -48.9(6)
O1 Rh2 N3 C26 67.3(6)
C11 Rh2 N3 C26 97.2(6)
N2 Rh2 N3 C29 -68.0(6)
C19 Rh2 N3 C29 43.5(7)
C20 Rh2 N3 C29 79.3(6)
C18 Rh2 N3 C29 38.3(10)
C17 Rh2 N3 C29 120.4(7)
C16 Rh2 N3 C29 114.0(6)
O1 Rh2 N3 C29 -129.8(6)
C11 Rh2 N3 C29 -99.8(6)
N5 Rh3 N4 C26 -94.0(5)
C33 Rh3 N4 C26 123.4(6)
C34 Rh3 N4 C26 162.2(6)
C32 Rh3 N4 C26 85.9(6)
C35 Rh3 N4 C26 176.8(10)
C31 Rh3 N4 C26 72.3(9)
O3 Rh3 N4 C26 0.4(4)
N5 Rh3 N4 C27 82.3(10)
C33 Rh3 N4 C27 -60.3(11)
C34 Rh3 N4 C27 -21.6(12)
C32 Rh3 N4 C27 -97.8(10)
C35 Rh3 N4 C27 -6.9(16)
C31 Rh3 N4 C27 -111.5(12)
O3 Rh3 N4 C27 176.6(11)
C26 Rh3 N4 C27 176.3(13)
N4 Rh3 N5 C41 127.6(7)
C33 Rh3 N5 C41 -130.6(8)
C34 Rh3 N5 C41 -114.8(7)
C32 Rh3 N5 C41 -52.1(12)
C35 Rh3 N5 C41 -77.9(7)
C31 Rh3 N5 C41 -46.4(8)
O3 Rh3 N5 C41 67.1(6)
C26 Rh3 N5 C41 96.9(6)
N4 Rh3 N5 C44 -71.0(7)
C33 Rh3 N5 C44 30.8(10)
C34 Rh3 N5 C44 46.6(8)
C32 Rh3 N5 C44 109.2(10)
C35 Rh3 N5 C44 83.5(7)
C31 Rh3 N5 C44 115.0(7)
O3 Rh3 N5 C44 -131.5(7)
C26 Rh3 N5 C44 -101.7(7)
C49 Rh4 N6 C41 159.2(5)
C48 Rh4 N6 C41 120.0(5)
N7 Rh4 N6 C41 -93.7(5)
C47 Rh4 N6 C41 83.3(5)
C50 Rh4 N6 C41 179.3(7)
C46 Rh4 N6 C41 72.1(10)
O5 Rh4 N6 C41 -0.4(4)
C49 Rh4 N6 C42 -26.3(10)
C48 Rh4 N6 C42 -65.6(10)
N7 Rh4 N6 C42 80.7(9)
C47 Rh4 N6 C42 -102.3(9)
C50 Rh4 N6 C42 -6.2(13)
C46 Rh4 N6 C42 -113.4(12)
O5 Rh4 N6 C42 174.0(10)
C41 Rh4 N6 C42 174.5(12)
N6 Rh4 N7 C56 128.4(6)
C49 Rh4 N7 C56 -116.2(7)
C48 Rh4 N7 C56 -125.5(8)
C47 Rh4 N7 C56 -46.1(10)
C50 Rh4 N7 C56 -78.8(7)
C46 Rh4 N7 C56 -46.4(7)
O5 Rh4 N7 C56 68.3(6)
C41 Rh4 N7 C56 98.3(6)
N6 Rh4 N7 C59 -71.5(7)
C49 Rh4 N7 C59 43.8(8)
C48 Rh4 N7 C59 34.5(11)
C47 Rh4 N7 C59 113.9(8)
C50 Rh4 N7 C59 81.2(7)
C46 Rh4 N7 C59 113.6(7)
O5 Rh4 N7 C59 -131.7(6)
C41 Rh4 N7 C59 -101.7(6)
N1 Rh1 N8 C56 -91.7(5)
C2 Rh1 N8 C56 94.5(6)
C3 Rh1 N8 C56 132.2(5)
C4 Rh1 N8 C56 168.8(5)
C1 Rh1 N8 C56 78.4(10)
O7 Rh1 N8 C56 2.3(4)
C5 Rh1 N8 C56 -177.2(8)
N1 Rh1 N8 C57 77.7(10)
C2 Rh1 N8 C57 -96.2(11)
C3 Rh1 N8 C57 -58.5(11)
C4 Rh1 N8 C57 -21.8(11)
C1 Rh1 N8 C57 -112.3(12)
O7 Rh1 N8 C57 171.7(11)
C5 Rh1 N8 C57 -7.9(16)
C56 Rh1 N8 C57 169.3(13)
N8 Rh1 C1 C5 142.0(9)
N1 Rh1 C1 C5 -49.3(9)
C2 Rh1 C1 C5 119.1(11)
C3 Rh1 C1 C5 80.5(8)
C4 Rh1 C1 C5 37.8(7)
O7 Rh1 C1 C5 -152.4(7)
C56 Rh1 C1 C5 -170.2(6)
N8 Rh1 C1 C2 22.9(13)
N1 Rh1 C1 C2 -168.4(6)
C3 Rh1 C1 C2 -38.6(6)
C4 Rh1 C1 C2 -81.2(7)
O7 Rh1 C1 C2 88.5(7)
C5 Rh1 C1 C2 -119.1(11)
C56 Rh1 C1 C2 70.7(9)
N8 Rh1 C1 C6 -100.6(17)
N1 Rh1 C1 C6 68.1(16)
C2 Rh1 C1 C6 -123.5(18)
C3 Rh1 C1 C6 -162.1(17)
C4 Rh1 C1 C6 155.2(17)
O7 Rh1 C1 C6 -35.0(16)
C5 Rh1 C1 C6 117.4(19)
C56 Rh1 C1 C6 -52.8(17)
C5 C1 C2 C3 2.2(12)
C6 C1 C2 C3 -177.0(13)
Rh1 C1 C2 C3 63.7(8)
C5 C1 C2 C7 178.0(11)
C6 C1 C2 C7 -1(2)
Rh1 C1 C2 C7 -120.5(12)
C5 C1 C2 Rh1 -61.6(8)
C6 C1 C2 Rh1 119.3(13)
N8 Rh1 C2 C3 75.8(8)
N1 Rh1 C2 C3 -88.5(14)
C4 Rh1 C2 C3 -36.4(8)
C1 Rh1 C2 C3 -114.9(10)
O7 Rh1 C2 C3 141.5(7)
C5 Rh1 C2 C3 -78.9(8)
C56 Rh1 C2 C3 110.4(7)
N8 Rh1 C2 C1 -169.3(6)
N1 Rh1 C2 C1 26.4(15)
C3 Rh1 C2 C1 114.9(10)
C4 Rh1 C2 C1 78.6(8)
O7 Rh1 C2 C1 -103.6(7)
C5 Rh1 C2 C1 36.0(7)
C56 Rh1 C2 C1 -134.7(6)
N8 Rh1 C2 C7 -45.4(16)
N1 Rh1 C2 C7 150.2(12)
C3 Rh1 C2 C7 -121.2(18)
C4 Rh1 C2 C7 -157.6(17)
C1 Rh1 C2 C7 123.8(18)
O7 Rh1 C2 C7 20.3(15)
C5 Rh1 C2 C7 159.9(17)
C56 Rh1 C2 C7 -10.8(16)
C1 C2 C3 C4 -2.6(13)
C7 C2 C3 C4 -178.6(11)
Rh1 C2 C3 C4 61.1(8)
C1 C2 C3 C8 -178.6(12)
C7 C2 C3 C8 5(2)
Rh1 C2 C3 C8 -114.9(13)
C1 C2 C3 Rh1 -63.7(7)
C7 C2 C3 Rh1 120.4(12)
N8 Rh1 C3 C2 -117.4(8)
N1 Rh1 C3 C2 145.4(7)
C4 Rh1 C3 C2 119.8(13)
C1 Rh1 C3 C2 40.0(8)
O7 Rh1 C3 C2 -53.2(10)
C5 Rh1 C3 C2 82.1(9)
C56 Rh1 C3 C2 -90.7(9)
N8 Rh1 C3 C4 122.8(9)
N1 Rh1 C3 C4 25.6(12)
C2 Rh1 C3 C4 -119.8(13)
C1 Rh1 C3 C4 -79.8(10)
O7 Rh1 C3 C4 -172.9(7)
C5 Rh1 C3 C4 -37.7(9)
C56 Rh1 C3 C4 149.6(8)
N8 Rh1 C3 C8 7.0(10)
N1 Rh1 C3 C8 -90.2(10)
C2 Rh1 C3 C8 124.4(13)
C4 Rh1 C3 C8 -115.8(14)
C1 Rh1 C3 C8 164.4(11)
O7 Rh1 C3 C8 71.3(11)
C5 Rh1 C3 C8 -153.5(11)
C56 Rh1 C3 C8 33.8(11)
C2 C3 C4 C5 2.2(13)
C8 C3 C4 C5 178.5(10)
Rh1 C3 C4 C5 62.5(8)
C2 C3 C4 C9 -179.0(11)
C8 C3 C4 C9 -2.6(18)
Rh1 C3 C4 C9 -118.7(13)
C2 C3 C4 Rh1 -60.3(8)
C8 C3 C4 Rh1 116.1(11)
N8 Rh1 C4 C3 -71.1(10)
N1 Rh1 C4 C3 -162.2(9)
C2 Rh1 C4 C3 36.4(9)
C1 Rh1 C4 C3 80.4(10)
O7 Rh1 C4 C3 27(3)
C5 Rh1 C4 C3 117.6(12)
C56 Rh1 C4 C3 -59.5(13)
N8 Rh1 C4 C5 171.3(6)
N1 Rh1 C4 C5 80.2(7)
C2 Rh1 C4 C5 -81.3(8)
C3 Rh1 C4 C5 -117.6(12)
C1 Rh1 C4 C5 -37.2(7)
O7 Rh1 C4 C5 -91(2)
C56 Rh1 C4 C5 -177.1(6)
N8 Rh1 C4 C9 49.9(12)
N1 Rh1 C4 C9 -41.2(12)
C2 Rh1 C4 C9 157.4(13)
C3 Rh1 C4 C9 121.0(16)
C1 Rh1 C4 C9 -158.5(13)
O7 Rh1 C4 C9 147.5(16)
C5 Rh1 C4 C9 -121.4(14)
C56 Rh1 C4 C9 61.5(13)
C2 C1 C5 C4 -0.9(12)
C6 C1 C5 C4 178.4(11)
Rh1 C1 C5 C4 -60.4(8)
C2 C1 C5 C10 179.2(11)
C6 C1 C5 C10 -2(2)
Rh1 C1 C5 C10 119.7(12)
C2 C1 C5 Rh1 59.5(8)
C6 C1 C5 Rh1 -121.3(12)
C3 C4 C5 C1 -0.8(13)
C9 C4 C5 C1 -179.6(11)
Rh1 C4 C5 C1 60.7(8)
C3 C4 C5 C10 179.2(10)
C9 C4 C5 C10 0.4(18)
Rh1 C4 C5 C10 -119.4(11)
C3 C4 C5 Rh1 -61.4(8)
C9 C4 C5 Rh1 119.7(12)
N8 Rh1 C5 C1 -137.3(10)
N1 Rh1 C5 C1 138.4(8)
C2 Rh1 C5 C1 -37.8(8)
C3 Rh1 C5 C1 -80.1(8)
C4 Rh1 C5 C1 -117.6(10)
O7 Rh1 C5 C1 43.3(10)
C56 Rh1 C5 C1 53(2)
N8 Rh1 C5 C4 -19.7(13)
N1 Rh1 C5 C4 -104.0(7)
C2 Rh1 C5 C4 79.8(8)
C3 Rh1 C5 C4 37.5(7)
C1 Rh1 C5 C4 117.6(10)
O7 Rh1 C5 C4 160.9(6)
C56 Rh1 C5 C4 170(2)
N8 Rh1 C5 C10 96.9(16)
N1 Rh1 C5 C10 12.6(15)
C2 Rh1 C5 C10 -163.6(17)
C3 Rh1 C5 C10 154.1(17)
C4 Rh1 C5 C10 116.6(18)
C1 Rh1 C5 C10 -125.8(19)
O7 Rh1 C5 C10 -82.5(16)
C56 Rh1 C5 C10 -73(3)
Rh2 O1 C11 N1 -179.2(7)
Na1 O1 C11 N1 -48.5(10)
Rh2 O1 C11 N2 1.5(6)
Na1 O1 C11 N2 132.2(5)
Na1 O1 C11 Rh2 130.7(5)
C14 N1 C11 O1 178.4(7)
Rh1 N1 C11 O1 -22.5(10)
C14 N1 C11 N2 -2.3(11)
Rh1 N1 C11 N2 156.8(6)
C14 N1 C11 Rh2 15(14)
Rh1 N1 C11 Rh2 174(13)
C12 N2 C11 O1 -179.2(7)
Rh2 N2 C11 O1 -1.5(6)
C12 N2 C11 N1 1.5(12)
Rh2 N2 C11 N1 179.1(6)
C12 N2 C11 Rh2 -177.7(9)
N3 Rh2 C11 O1 -96.1(4)
N2 Rh2 C11 O1 178.3(7)
C19 Rh2 C11 O1 143.6(5)
C20 Rh2 C11 O1 132(17)
C18 Rh2 C11 O1 105.3(5)
C17 Rh2 C11 O1 62.7(5)
C16 Rh2 C11 O1 25.8(7)
N3 Rh2 C11 N1 67(14)
N2 Rh2 C11 N1 -18(13)
C19 Rh2 C11 N1 -53(14)
C20 Rh2 C11 N1 -65(23)
C18 Rh2 C11 N1 -91(14)
C17 Rh2 C11 N1 -134(13)
C16 Rh2 C11 N1 -171(13)
O1 Rh2 C11 N1 163(14)
N3 Rh2 C11 N2 85.5(5)
C19 Rh2 C11 N2 -34.8(7)
C20 Rh2 C11 N2 -46(17)
C18 Rh2 C11 N2 -73.1(5)
C17 Rh2 C11 N2 -115.6(5)
C16 Rh2 C11 N2 -152.5(6)
O1 Rh2 C11 N2 -178.3(7)
C11 N2 C12 O2 179.1(8)
Rh2 N2 C12 O2 3.0(15)
C11 N2 C12 C13 0.3(12)
Rh2 N2 C12 C13 -175.8(7)
O2 C12 C13 C14 -179.9(9)
N2 C12 C13 C14 -1.1(13)
O2 C12 C13 C15 2.7(15)
N2 C12 C13 C15 -178.6(9)
C12 C13 C14 N1 0.2(15)
C15 C13 C14 N1 177.6(9)
C11 N1 C14 C13 1.5(13)
Rh1 N1 C14 C13 -159.1(8)
N3 Rh2 C16 C20 -67.2(7)
N2 Rh2 C16 C20 120.0(11)
C19 Rh2 C16 C20 37.2(6)
C18 Rh2 C16 C20 80.5(7)
C17 Rh2 C16 C20 118.0(8)
O1 Rh2 C16 C20 -168.0(6)
C11 Rh2 C16 C20 178.2(5)
N3 Rh2 C16 C17 174.8(5)
N2 Rh2 C16 C17 2.0(13)
C19 Rh2 C16 C17 -80.8(6)
C20 Rh2 C16 C17 -118.0(8)
C18 Rh2 C16 C17 -37.5(5)
O1 Rh2 C16 C17 74.0(5)
C11 Rh2 C16 C17 60.2(7)
N3 Rh2 C16 C21 55.1(11)
N2 Rh2 C16 C21 -117.7(13)
C19 Rh2 C16 C21 159.5(12)
C20 Rh2 C16 C21 122.3(14)
C18 Rh2 C16 C21 -157.2(12)
C17 Rh2 C16 C21 -119.7(12)
O1 Rh2 C16 C21 -45.7(12)
C11 Rh2 C16 C21 -59.5(13)
C20 C16 C17 C18 0.8(10)
C21 C16 C17 C18 -178.2(9)
Rh2 C16 C17 C18 60.8(6)
C20 C16 C17 C22 -179.7(8)
C21 C16 C17 C22 1.2(15)
Rh2 C16 C17 C22 -119.7(8)
C20 C16 C17 Rh2 -60.0(6)
C21 C16 C17 Rh2 121.0(10)
N3 Rh2 C17 C18 -127.5(7)
N2 Rh2 C17 C18 62.7(7)
C19 Rh2 C17 C18 -37.5(6)
C20 Rh2 C17 C18 -80.8(6)
C16 Rh2 C17 C18 -118.0(8)
O1 Rh2 C17 C18 124.8(6)
C11 Rh2 C17 C18 98.0(6)
N3 Rh2 C17 C16 -9.6(9)
N2 Rh2 C17 C16 -179.3(5)
C19 Rh2 C17 C16 80.5(6)
C20 Rh2 C17 C16 37.2(5)
C18 Rh2 C17 C16 118.0(8)
O1 Rh2 C17 C16 -117.2(5)
C11 Rh2 C17 C16 -144.0(5)
N3 Rh2 C17 C22 110.7(10)
N2 Rh2 C17 C22 -59.1(10)
C19 Rh2 C17 C22 -159.3(11)
C20 Rh2 C17 C22 157.4(11)
C18 Rh2 C17 C22 -121.8(12)
C16 Rh2 C17 C22 120.2(11)
O1 Rh2 C17 C22 3.0(10)
C11 Rh2 C17 C22 -23.8(10)
C16 C17 C18 C19 -1.5(10)
C22 C17 C18 C19 179.1(8)
Rh2 C17 C18 C19 60.1(6)
C16 C17 C18 C23 176.2(9)
C22 C17 C18 C23 -3.3(15)
Rh2 C17 C18 C23 -122.3(10)
C16 C17 C18 Rh2 -61.5(6)
C22 C17 C18 Rh2 119.0(9)
N3 Rh2 C18 C17 126.5(7)
N2 Rh2 C18 C17 -131.6(6)
C19 Rh2 C18 C17 118.8(9)
C20 Rh2 C18 C17 80.1(7)
C16 Rh2 C18 C17 37.7(6)
O1 Rh2 C18 C17 -67.1(6)
C11 Rh2 C18 C17 -100.5(6)
N3 Rh2 C18 C19 7.6(11)
N2 Rh2 C18 C19 109.6(6)
C20 Rh2 C18 C19 -38.8(6)
C17 Rh2 C18 C19 -118.8(9)
C16 Rh2 C18 C19 -81.1(7)
O1 Rh2 C18 C19 174.0(5)
C11 Rh2 C18 C19 140.6(6)
N3 Rh2 C18 C23 -112.8(10)
N2 Rh2 C18 C23 -10.8(10)
C19 Rh2 C18 C23 -120.4(13)
C20 Rh2 C18 C23 -159.2(11)
C17 Rh2 C18 C23 120.7(12)
C16 Rh2 C18 C23 158.5(11)
O1 Rh2 C18 C23 53.6(11)
C11 Rh2 C18 C23 20.2(11)
C17 C18 C19 C20 1.5(10)
C23 C18 C19 C20 -176.1(9)
Rh2 C18 C19 C20 62.6(6)
C17 C18 C19 C24 177.8(8)
C23 C18 C19 C24 0.2(15)
Rh2 C18 C19 C24 -121.1(9)
C17 C18 C19 Rh2 -61.1(6)
C23 C18 C19 Rh2 121.3(10)
N3 Rh2 C19 C20 68.0(6)
N2 Rh2 C19 C20 161.5(6)
C18 Rh2 C19 C20 -116.1(9)
C17 Rh2 C19 C20 -79.2(7)
C16 Rh2 C19 C20 -36.3(6)
O1 Rh2 C19 C20 -129.7(8)
C11 Rh2 C19 C20 -179.6(5)
N3 Rh2 C19 C18 -175.9(6)
N2 Rh2 C19 C18 -82.4(6)
C20 Rh2 C19 C18 116.1(9)
C17 Rh2 C19 C18 36.9(6)
C16 Rh2 C19 C18 79.8(7)
O1 Rh2 C19 C18 -13.6(12)
C11 Rh2 C19 C18 -63.6(8)
N3 Rh2 C19 C24 -55.0(11)
N2 Rh2 C19 C24 38.5(11)
C20 Rh2 C19 C24 -123.0(13)
C18 Rh2 C19 C24 121.0(13)
C17 Rh2 C19 C24 157.9(12)
C16 Rh2 C19 C24 -159.2(12)
O1 Rh2 C19 C24 107.4(11)
C11 Rh2 C19 C24 57.4(12)
C17 C16 C20 C19 0.1(10)
C21 C16 C20 C19 179.1(9)
Rh2 C16 C20 C19 -60.2(6)
C17 C16 C20 C25 179.8(9)
C21 C16 C20 C25 -1.2(16)
Rh2 C16 C20 C25 119.5(10)
C17 C16 C20 Rh2 60.3(6)
C21 C16 C20 Rh2 -120.7(10)
C18 C19 C20 C16 -1.0(10)
C24 C19 C20 C16 -177.2(8)
Rh2 C19 C20 C16 61.7(6)
C18 C19 C20 C25 179.3(9)
C24 C19 C20 C25 3.1(15)
Rh2 C19 C20 C25 -118.0(10)
C18 C19 C20 Rh2 -62.7(6)
C24 C19 C20 Rh2 121.1(9)
N3 Rh2 C20 C16 120.5(6)
N2 Rh2 C20 C16 -152.7(6)
C19 Rh2 C20 C16 -119.5(9)
C18 Rh2 C20 C16 -80.7(7)
C17 Rh2 C20 C16 -37.8(6)
O1 Rh2 C20 C16 22.8(11)
C11 Rh2 C20 C16 -108(17)
N3 Rh2 C20 C19 -120.0(6)
N2 Rh2 C20 C19 -33.2(10)
C18 Rh2 C20 C19 38.8(6)
C17 Rh2 C20 C19 81.7(6)
C16 Rh2 C20 C19 119.5(9)
O1 Rh2 C20 C19 142.3(6)
C11 Rh2 C20 C19 12(17)
N3 Rh2 C20 C25 -0.3(10)
N2 Rh2 C20 C25 86.5(12)
C19 Rh2 C20 C25 119.7(12)
C18 Rh2 C20 C25 158.5(11)
C17 Rh2 C20 C25 -158.7(11)
C16 Rh2 C20 C25 -120.8(13)
O1 Rh2 C20 C25 -98.0(11)
C11 Rh2 C20 C25 132(17)
Rh3 O3 C26 N3 -178.9(6)
Na1 O3 C26 N3 -51.9(10)
Rh3 O3 C26 N4 0.5(6)
Na1 O3 C26 N4 127.5(6)
Na1 O3 C26 Rh3 127.0(6)
C29 N3 C26 O3 176.2(7)
Rh2 N3 C26 O3 -20.3(9)
C29 N3 C26 N4 -3.1(11)
Rh2 N3 C26 N4 160.4(6)
C29 N3 C26 Rh3 11(8)
Rh2 N3 C26 Rh3 174(7)
C27 N4 C26 O3 -177.9(7)
Rh3 N4 C26 O3 -0.6(6)
C27 N4 C26 N3 1.5(12)
Rh3 N4 C26 N3 178.8(6)
C27 N4 C26 Rh3 -177.3(9)
N4 Rh3 C26 O3 179.4(7)
N5 Rh3 C26 O3 -96.6(4)
C33 Rh3 C26 O3 113.4(5)
C34 Rh3 C26 O3 150.1(8)
C32 Rh3 C26 O3 69.5(5)
C35 Rh3 C26 O3 14(4)
C31 Rh3 C26 O3 32.4(7)
N4 Rh3 C26 N3 -15(8)
N5 Rh3 C26 N3 69(8)
C33 Rh3 C26 N3 -81(8)
C34 Rh3 C26 N3 -44(8)
C32 Rh3 C26 N3 -125(8)
C35 Rh3 C26 N3 180(100)
C31 Rh3 C26 N3 -162(8)
O3 Rh3 C26 N3 166(8)
N5 Rh3 C26 N4 84.0(5)
C33 Rh3 C26 N4 -66.0(6)
C34 Rh3 C26 N4 -29.3(10)
C32 Rh3 C26 N4 -109.9(6)
C35 Rh3 C26 N4 -166(4)
C31 Rh3 C26 N4 -146.9(6)
O3 Rh3 C26 N4 -179.4(7)
C26 N4 C27 O4 -177.5(9)
Rh3 N4 C27 O4 6.8(16)
C26 N4 C27 C28 1.9(13)
Rh3 N4 C27 C28 -173.7(7)
O4 C27 C28 C29 175.9(10)
N4 C27 C28 C29 -3.5(14)
O4 C27 C28 C30 -3.4(16)
N4 C27 C28 C30 177.2(10)
C27 C28 C29 N3 1.9(13)
C30 C28 C29 N3 -178.7(9)
C26 N3 C29 C28 1.3(11)
Rh2 N3 C29 C28 -162.9(7)
N4 Rh3 C31 C32 19.5(11)
N5 Rh3 C31 C32 -176.0(6)
C33 Rh3 C31 C32 -37.8(7)
C34 Rh3 C31 C32 -82.1(8)
C35 Rh3 C31 C32 -117.9(10)
O3 Rh3 C31 C32 81.6(6)
C26 Rh3 C31 C32 65.0(8)
N4 Rh3 C31 C35 137.4(9)
N5 Rh3 C31 C35 -58.1(8)
C33 Rh3 C31 C35 80.1(8)
C34 Rh3 C31 C35 35.8(8)
C32 Rh3 C31 C35 117.9(10)
O3 Rh3 C31 C35 -160.5(7)
C26 Rh3 C31 C35 -177.1(7)
N4 Rh3 C31 C36 -102.0(14)
N5 Rh3 C31 C36 62.5(13)
C33 Rh3 C31 C36 -159.3(14)
C34 Rh3 C31 C36 156.3(15)
C32 Rh3 C31 C36 -121.6(15)
C35 Rh3 C31 C36 120.5(16)
O3 Rh3 C31 C36 -40.0(13)
C26 Rh3 C31 C36 -56.6(15)
C35 C31 C32 C33 -1.2(10)
C36 C31 C32 C33 176.5(9)
Rh3 C31 C32 C33 59.3(6)
C35 C31 C32 C37 175.0(9)
C36 C31 C32 C37 -7.2(15)
Rh3 C31 C32 C37 -124.5(10)
C35 C31 C32 Rh3 -60.5(6)
C36 C31 C32 Rh3 117.2(9)
N4 Rh3 C32 C31 -171.3(5)
N5 Rh3 C32 C31 8.4(12)
C33 Rh3 C32 C31 119.4(11)
C34 Rh3 C32 C31 79.5(7)
C35 Rh3 C32 C31 37.5(6)
O3 Rh3 C32 C31 -108.9(6)
C26 Rh3 C32 C31 -137.4(6)
N4 Rh3 C32 C33 69.3(9)
N5 Rh3 C32 C33 -111.0(11)
C34 Rh3 C32 C33 -39.9(8)
C35 Rh3 C32 C33 -81.9(8)
C31 Rh3 C32 C33 -119.4(11)
O3 Rh3 C32 C33 131.7(8)
C26 Rh3 C32 C33 103.2(8)
N4 Rh3 C32 C37 -51.7(14)
N5 Rh3 C32 C37 128.0(13)
C33 Rh3 C32 C37 -121.0(17)
C34 Rh3 C32 C37 -160.9(15)
C35 Rh3 C32 C37 157.1(15)
C31 Rh3 C32 C37 119.6(15)
O3 Rh3 C32 C37 10.7(14)
C26 Rh3 C32 C37 -17.8(14)
C31 C32 C33 C34 0.8(11)
C37 C32 C33 C34 -175.2(10)
Rh3 C32 C33 C34 62.6(6)
C31 C32 C33 C38 177.2(11)
C37 C32 C33 C38 1.1(18)
Rh3 C32 C33 C38 -121.0(13)
C31 C32 C33 Rh3 -61.8(7)
C37 C32 C33 Rh3 122.2(10)
N4 Rh3 C33 C32 -124.6(7)
N5 Rh3 C33 C32 139.1(7)
C34 Rh3 C33 C32 114.8(11)
C35 Rh3 C33 C32 77.8(8)
C31 Rh3 C33 C32 35.8(7)
O3 Rh3 C33 C32 -62.4(9)
C26 Rh3 C33 C32 -96.2(8)
N4 Rh3 C33 C34 120.6(7)
N5 Rh3 C33 C34 24.3(11)
C32 Rh3 C33 C34 -114.8(11)
C35 Rh3 C33 C34 -37.0(7)
C31 Rh3 C33 C34 -79.1(8)
O3 Rh3 C33 C34 -177.3(6)
C26 Rh3 C33 C34 149.0(6)
N4 Rh3 C33 C38 1.7(17)
N5 Rh3 C33 C38 -94.6(18)
C34 Rh3 C33 C38 -118.9(19)
C32 Rh3 C33 C38 126(2)
C35 Rh3 C33 C38 -155.9(18)
C31 Rh3 C33 C38 162.1(18)
O3 Rh3 C33 C38 63.9(18)
C26 Rh3 C33 C38 30.1(18)
C32 C33 C34 C35 -0.1(11)
C38 C33 C34 C35 -176.7(10)
Rh3 C33 C34 C35 63.3(7)
C32 C33 C34 C39 177.9(10)
C38 C33 C34 C39 1.3(17)
Rh3 C33 C34 C39 -118.7(11)
C32 C33 C34 Rh3 -63.4(6)
C38 C33 C34 Rh3 120.0(11)
N4 Rh3 C34 C35 169.8(7)
N5 Rh3 C34 C35 77.8(9)
C33 Rh3 C34 C35 -117.2(11)
C32 Rh3 C34 C35 -77.6(9)
C31 Rh3 C34 C35 -36.0(8)
O3 Rh3 C34 C35 -108.9(15)
C26 Rh3 C34 C35 -173.7(7)
N4 Rh3 C34 C33 -73.1(8)
N5 Rh3 C34 C33 -165.0(7)
C32 Rh3 C34 C33 39.6(7)
C35 Rh3 C34 C33 117.2(11)
C31 Rh3 C34 C33 81.2(8)
O3 Rh3 C34 C33 8.3(18)
C26 Rh3 C34 C33 -56.6(11)
N4 Rh3 C34 C39 46.3(19)
N5 Rh3 C34 C39 -45.7(18)
C33 Rh3 C34 C39 119(2)
C32 Rh3 C34 C39 159.0(19)
C35 Rh3 C34 C39 -123(2)
C31 Rh3 C34 C39 -159.4(19)
O3 Rh3 C34 C39 127.6(16)
C26 Rh3 C34 C39 63(2)
C33 C34 C35 C31 -0.6(11)
C39 C34 C35 C31 -178.6(10)
Rh3 C34 C35 C31 60.6(7)
C33 C34 C35 C40 -177.8(10)
C39 C34 C35 C40 4.3(18)
Rh3 C34 C35 C40 -116.5(11)
C33 C34 C35 Rh3 -61.2(7)
C39 C34 C35 Rh3 120.8(12)
C32 C31 C35 C34 1.2(11)
C36 C31 C35 C34 -176.6(9)
Rh3 C31 C35 C34 -59.1(7)
C32 C31 C35 C40 178.3(10)
C36 C31 C35 C40 0.5(16)
Rh3 C31 C35 C40 118.0(11)
C32 C31 C35 Rh3 60.3(6)
C36 C31 C35 Rh3 -117.5(9)
N4 Rh3 C35 C34 -21.4(16)
N5 Rh3 C35 C34 -108.5(9)
C33 Rh3 C35 C34 39.2(9)
C32 Rh3 C35 C34 83.5(9)
C31 Rh3 C35 C34 120.5(13)
O3 Rh3 C35 C34 153.2(8)
C26 Rh3 C35 C34 141(4)
N4 Rh3 C35 C31 -141.9(9)
N5 Rh3 C35 C31 131.0(8)
C33 Rh3 C35 C31 -81.4(8)
C34 Rh3 C35 C31 -120.5(13)
C32 Rh3 C35 C31 -37.1(7)
O3 Rh3 C35 C31 32.7(12)
C26 Rh3 C35 C31 21(5)
N4 Rh3 C35 C40 97.6(14)
N5 Rh3 C35 C40 10.5(12)
C33 Rh3 C35 C40 158.2(14)
C34 Rh3 C35 C40 119.0(16)
C32 Rh3 C35 C40 -157.5(13)
C31 Rh3 C35 C40 -120.5(15)
O3 Rh3 C35 C40 -87.8(13)
C26 Rh3 C35 C40 -100(4)
C44 N5 C41 O5 176.3(7)
Rh3 N5 C41 O5 -21.8(11)
C44 N5 C41 N6 -1.7(12)
Rh3 N5 C41 N6 160.2(6)
C44 N5 C41 Rh4 8(7)
Rh3 N5 C41 Rh4 170(6)
Rh4 O5 C41 N5 -178.8(7)
Na1 O5 C41 N5 -48.9(11)
Rh4 O5 C41 N6 -0.6(6)
Na1 O5 C41 N6 129.3(6)
Na1 O5 C41 Rh4 129.9(6)
C42 N6 C41 N5 3.1(12)
Rh4 N6 C41 N5 178.9(7)
C42 N6 C41 O5 -175.1(7)
Rh4 N6 C41 O5 0.7(6)
C42 N6 C41 Rh4 -175.8(9)
N6 Rh4 C41 N5 -10(7)
C49 Rh4 C41 N5 -42(7)
C48 Rh4 C41 N5 -80(7)
N7 Rh4 C41 N5 74(7)
C47 Rh4 C41 N5 -123(7)
C50 Rh4 C41 N5 176(8)
C46 Rh4 C41 N5 -161(7)
O5 Rh4 C41 N5 169(7)
N6 Rh4 C41 O5 -179.3(7)
C49 Rh4 C41 O5 148.7(6)
C48 Rh4 C41 O5 110.9(5)
N7 Rh4 C41 O5 -94.7(4)
C47 Rh4 C41 O5 67.8(5)
C50 Rh4 C41 O5 7(7)
C46 Rh4 C41 O5 30.4(6)
C49 Rh4 C41 N6 -32.0(8)
C48 Rh4 C41 N6 -69.9(6)
N7 Rh4 C41 N6 84.5(5)
C47 Rh4 C41 N6 -113.0(5)
C50 Rh4 C41 N6 -174(7)
C46 Rh4 C41 N6 -150.4(5)
O5 Rh4 C41 N6 179.3(7)
C41 N6 C42 O6 177.7(9)
Rh4 N6 C42 O6 4.2(16)
C41 N6 C42 C43 -3.5(13)
Rh4 N6 C42 C43 -177.1(7)
O6 C42 C43 C44 -178.7(10)
N6 C42 C43 C44 2.6(14)
O6 C42 C43 C45 -3.2(17)
N6 C42 C43 C45 178.0(10)
C41 N5 C44 C43 0.8(13)
Rh3 N5 C44 C43 -161.5(8)
C42 C43 C44 N5 -1.4(15)
C45 C43 C44 N5 -176.5(11)
N6 Rh4 C46 C50 134.3(9)
C49 Rh4 C46 C50 37.8(7)
C48 Rh4 C46 C50 81.1(7)
N7 Rh4 C46 C50 -61.2(7)
C47 Rh4 C46 C50 119.0(9)
O5 Rh4 C46 C50 -162.2(6)
C41 Rh4 C46 C50 -178.1(6)
N6 Rh4 C46 C47 15.2(11)
C49 Rh4 C46 C47 -81.2(6)
C48 Rh4 C46 C47 -37.9(6)
N7 Rh4 C46 C47 179.8(5)
C50 Rh4 C46 C47 -119.0(9)
O5 Rh4 C46 C47 78.8(5)
C41 Rh4 C46 C47 62.9(7)
N6 Rh4 C46 C51 -102.8(12)
C49 Rh4 C46 C51 160.8(10)
C48 Rh4 C46 C51 -155.9(10)
N7 Rh4 C46 C51 61.8(9)
C47 Rh4 C46 C51 -118.0(11)
C50 Rh4 C46 C51 123.0(12)
O5 Rh4 C46 C51 -39.2(9)
C41 Rh4 C46 C51 -55.1(11)
C50 C46 C47 C48 0.8(10)
C51 C46 C47 C48 -177.0(8)
Rh4 C46 C47 C48 61.2(6)
C50 C46 C47 C52 -179.6(9)
C51 C46 C47 C52 2.6(14)
Rh4 C46 C47 C52 -119.2(9)
C50 C46 C47 Rh4 -60.4(6)
C51 C46 C47 Rh4 121.8(8)
N6 Rh4 C47 C46 -174.0(5)
C49 Rh4 C47 C46 80.3(7)
C48 Rh4 C47 C46 117.8(10)
N7 Rh4 C47 C46 -0.4(10)
C50 Rh4 C47 C46 36.5(6)
O5 Rh4 C47 C46 -112.5(5)
C41 Rh4 C47 C46 -140.7(5)
N6 Rh4 C47 C48 68.2(8)
C49 Rh4 C47 C48 -37.5(8)
N7 Rh4 C47 C48 -118.2(9)
C50 Rh4 C47 C48 -81.3(8)
C46 Rh4 C47 C48 -117.8(10)
O5 Rh4 C47 C48 129.7(8)
C41 Rh4 C47 C48 101.5(8)
N6 Rh4 C47 C52 -52.1(10)
C49 Rh4 C47 C52 -157.9(11)
C48 Rh4 C47 C52 -120.4(13)
N7 Rh4 C47 C52 121.5(10)
C50 Rh4 C47 C52 158.3(11)
C46 Rh4 C47 C52 121.8(11)
O5 Rh4 C47 C52 9.3(9)
C41 Rh4 C47 C52 -18.9(10)
C46 C47 C48 C49 -1.7(11)
C52 C47 C48 C49 178.7(9)
Rh4 C47 C48 C49 60.1(7)
C46 C47 C48 C53 -178.3(9)
C52 C47 C48 C53 2.1(16)
Rh4 C47 C48 C53 -116.4(11)
C46 C47 C48 Rh4 -61.9(6)
C52 C47 C48 Rh4 118.5(9)
N6 Rh4 C48 C49 115.0(7)
N7 Rh4 C48 C49 14.2(12)
C47 Rh4 C48 C49 -118.5(11)
C50 Rh4 C48 C49 -39.1(7)
C46 Rh4 C48 C49 -81.0(8)
O5 Rh4 C48 C49 177.7(6)
C41 Rh4 C48 C49 144.0(7)
N6 Rh4 C48 C47 -126.5(7)
C49 Rh4 C48 C47 118.5(11)
N7 Rh4 C48 C47 132.6(7)
C50 Rh4 C48 C47 79.3(8)
C46 Rh4 C48 C47 37.4(7)
O5 Rh4 C48 C47 -63.8(9)
C41 Rh4 C48 C47 -97.5(8)
N6 Rh4 C48 C53 -5.7(11)
C49 Rh4 C48 C53 -120.8(13)
N7 Rh4 C48 C53 -106.6(12)
C47 Rh4 C48 C53 120.8(14)
C50 Rh4 C48 C53 -159.9(12)
C46 Rh4 C48 C53 158.2(11)
O5 Rh4 C48 C53 57.0(11)
C41 Rh4 C48 C53 23.2(11)
C47 C48 C49 C50 2.0(11)
C53 C48 C49 C50 178.5(10)
Rh4 C48 C49 C50 62.7(7)
C47 C48 C49 C54 179.6(11)
C53 C48 C49 C54 -3.9(18)
Rh4 C48 C49 C54 -119.7(12)
C47 C48 C49 Rh4 -60.7(7)
C53 C48 C49 Rh4 115.8(11)
N6 Rh4 C49 C48 -78.4(7)
N7 Rh4 C49 C48 -171.7(7)
C47 Rh4 C49 C48 37.4(7)
C50 Rh4 C49 C48 116.0(10)
C46 Rh4 C49 C48 79.8(7)
O5 Rh4 C49 C48 -6.0(16)
C41 Rh4 C49 C48 -61.2(9)
N6 Rh4 C49 C50 165.6(6)
C48 Rh4 C49 C50 -116.0(10)
N7 Rh4 C49 C50 72.3(7)
C47 Rh4 C49 C50 -78.6(7)
C46 Rh4 C49 C50 -36.1(6)
O5 Rh4 C49 C50 -122.0(11)
C41 Rh4 C49 C50 -177.1(5)
N6 Rh4 C49 C54 44.0(14)
C48 Rh4 C49 C54 122.4(17)
N7 Rh4 C49 C54 -49.3(14)
C47 Rh4 C49 C54 159.8(15)
C50 Rh4 C49 C54 -121.6(16)
C46 Rh4 C49 C54 -157.8(15)
O5 Rh4 C49 C54 116.3(14)
C41 Rh4 C49 C54 61.2(16)
C47 C46 C50 C49 0.5(11)
C51 C46 C50 C49 178.1(9)
Rh4 C46 C50 C49 -59.7(7)
C47 C46 C50 C55 179.9(10)
C51 C46 C50 C55 -2.4(16)
Rh4 C46 C50 C55 119.7(11)
C47 C46 C50 Rh4 60.2(6)
C51 C46 C50 Rh4 -122.2(9)
C48 C49 C50 C46 -1.5(11)
C54 C49 C50 C46 -179.1(10)
Rh4 C49 C50 C46 61.2(7)
C48 C49 C50 C55 179.0(10)
C54 C49 C50 C55 1.4(18)
Rh4 C49 C50 C55 -118.3(10)
C48 C49 C50 Rh4 -62.7(7)
C54 C49 C50 Rh4 119.7(12)
N6 Rh4 C50 C46 -148.3(6)
C49 Rh4 C50 C46 -119.1(9)
C48 Rh4 C50 C46 -80.4(6)
N7 Rh4 C50 C46 126.5(6)
C47 Rh4 C50 C46 -37.1(6)
O5 Rh4 C50 C46 31.3(10)
C41 Rh4 C50 C46 25(7)
N6 Rh4 C50 C49 -29.2(11)
C48 Rh4 C50 C49 38.7(6)
N7 Rh4 C50 C49 -114.4(7)
C47 Rh4 C50 C49 82.0(7)
C46 Rh4 C50 C49 119.1(9)
O5 Rh4 C50 C49 150.4(6)
C41 Rh4 C50 C49 144(7)
N6 Rh4 C50 C55 90.2(14)
C49 Rh4 C50 C55 119.4(14)
C48 Rh4 C50 C55 158.1(13)
N7 Rh4 C50 C55 5.0(12)
C47 Rh4 C50 C55 -158.6(13)
C46 Rh4 C50 C55 -121.5(15)
O5 Rh4 C50 C55 -90.2(12)
C41 Rh4 C50 C55 -97(7)
C59 N7 C56 N8 -2.0(11)
Rh4 N7 C56 N8 158.3(6)
C59 N7 C56 O7 179.8(7)
Rh4 N7 C56 O7 -19.9(10)
C59 N7 C56 Rh1 77(19)
Rh4 N7 C56 Rh1 -123(19)
C57 N8 C56 N7 5.1(12)
Rh1 N8 C56 N7 177.9(7)
C57 N8 C56 O7 -176.5(7)
Rh1 N8 C56 O7 -3.7(6)
C57 N8 C56 Rh1 -172.8(9)
Rh1 O7 C56 N7 -178.0(6)
Na1 O7 C56 N7 -51.2(9)
Rh1 O7 C56 N8 3.5(6)
Na1 O7 C56 N8 130.4(6)
Na1 O7 C56 Rh1 126.9(5)
N8 Rh1 C56 N7 -80(19)
N1 Rh1 C56 N7 6(19)
C2 Rh1 C56 N7 179(100)
C3 Rh1 C56 N7 -139(19)
C4 Rh1 C56 N7 -100(19)
C1 Rh1 C56 N7 137(19)
O7 Rh1 C56 N7 104(19)
C5 Rh1 C56 N7 92(19)
N1 Rh1 C56 N8 86.4(5)
C2 Rh1 C56 N8 -101.0(7)
C3 Rh1 C56 N8 -58.2(7)
C4 Rh1 C56 N8 -19.6(9)
C1 Rh1 C56 N8 -142.3(7)
O7 Rh1 C56 N8 -176.0(7)
C5 Rh1 C56 N8 173(2)
N8 Rh1 C56 O7 176.0(7)
N1 Rh1 C56 O7 -97.6(4)
C2 Rh1 C56 O7 75.0(6)
C3 Rh1 C56 O7 117.8(6)
C4 Rh1 C56 O7 156.4(7)
C1 Rh1 C56 O7 33.7(7)
C5 Rh1 C56 O7 -11(2)
C56 N8 C57 O8 176.7(8)
Rh1 N8 C57 O8 9.0(15)
C56 N8 C57 C58 -5.0(12)
Rh1 N8 C57 C58 -172.6(7)
O8 C57 C58 C59 -179.7(9)
N8 C57 C58 C59 2.1(14)
O8 C57 C58 C60 1.1(15)
N8 C57 C58 C60 -177.1(9)
C57 C58 C59 N7 0.9(15)
C60 C58 C59 N7 -179.9(10)
C56 N7 C59 C58 -1.1(13)
Rh4 N7 C59 C58 -163.3(8)
C63 O9 C62 C61 -75(4)
C62 O9 C63 C64 -177(2)
